data_7220278
loop_
_publ_author_name
'Helttunen, Kaisa'
'Tero, Tiia-Riikka'
'Nissinen, Maija'

_publ_section_title
;
 Influence of lower rim C-methyl group on crystal forms and metal
 complexation of resorcinarene bis-crown-5
;
_journal_issue 19
_journal_name_full CrystEngComm
_journal_page_first 3667
_journal_paper_doi 10.1039/C5CE00311C
_journal_volume 17
_journal_year 2015
_chemical_formula_moiety 'C44 H54 O11, 0.5(C H Cl3), H2 O'
_chemical_formula_sum 'C44.5 H56 Cl1.5 D0.5 O12'
_chemical_formula_weight 837.08
_chemical_name_common 'C-methyl tetramethoxy resorcinarene mono-crown-5 chloroform solvate monohydrate'
_chemical_name_systematic 'C-methyl tetramethoxy resorcinarene mono-crown-5 chloroform solvate monohydrate'
_space_group_crystal_system triclinic
_space_group_IT_number 2
_space_group_name_Hall '-P 1'
_space_group_name_H-M_alt 'P -1'
_symmetry_space_group_name_Hall '-P 1'
_symmetry_space_group_name_H-M 'P -1'
_atom_sites_solution_hydrogens geom
_atom_sites_solution_primary direct
_atom_sites_solution_secondary difmap
_audit_creation_date 2014-06-24
_audit_creation_method
;
Olex2 1.2
(compiled 2014.05.21 svn.r2940 for OlexSys, GUI svn.r4846)
;
_audit_update_record
;
2015-01-05 deposited with the CCDC.
2015-04-10 downloaded from the CCDC.
;
_cell_angle_alpha 94.688(3)
_cell_angle_beta 95.580(3)
_cell_angle_gamma 117.328(4)
_cell_formula_units_Z 4
_cell_length_a 15.8050(7)
_cell_length_b 16.2661(7)
_cell_length_c 18.4549(6)
_cell_measurement_reflns_used 6600
_cell_measurement_temperature 123.00(10)
_cell_measurement_theta_max 74.4666
_cell_measurement_theta_min 3.0873
_cell_volume 4151.9(3)
_computing_cell_refinement
;
CrysAlisPro, Agilent Technologies,
Version 1.171.36.21 (release 14-08-2012 CrysAlis171 .NET)
(compiled Sep 14 2012,17:21:16)
;
_computing_data_collection
;
CrysAlisPro, Agilent Technologies,
Version 1.171.36.21 (release 14-08-2012 CrysAlis171 .NET)
(compiled Sep 14 2012,17:21:16)
;
_computing_data_reduction
;
CrysAlisPro, Agilent Technologies,
Version 1.171.36.21 (release 14-08-2012 CrysAlis171 .NET)
(compiled Sep 14 2012,17:21:16)
;
_computing_molecular_graphics 'Olex2 (Dolomanov et al., 2009)'
_computing_publication_material 'Olex2 (Dolomanov et al., 2009)'
_computing_structure_refinement 'XL (Sheldrick, 2008)'
_computing_structure_solution 'SHELXS-97 (Sheldrick, 1990)'
_diffrn_ambient_temperature 123.00(10)
_diffrn_detector_area_resol_mean 10.3953
_diffrn_measured_fraction_theta_full 0.9893
_diffrn_measured_fraction_theta_max 0.9879
_diffrn_measurement_details
;
  1 omega -113.00  -16.00   0.5000   10.0000
omega____ theta____ kappa____ phi______ frames
    -      -42.9459  -57.0000  -90.0000 194

  2 omega    1.00   83.00   0.5000   10.0000
omega____ theta____ kappa____ phi______ frames
    -       42.9459  -99.0000  150.0000 164

  3 omega  -56.00   28.00   0.5000   43.0000
omega____ theta____ kappa____ phi______ frames
    -      -43.5000   45.0000   60.0000 168

  4 omega   98.00  170.00   0.5000   43.0000
omega____ theta____ kappa____ phi______ frames
    -      106.7406  125.0000   30.0000 144

  5 omega   35.00   82.00   0.5000   43.0000
omega____ theta____ kappa____ phi______ frames
    -      106.7406  -30.0000  -60.0000 94

  6 omega   44.00  122.00   0.5000   43.0000
omega____ theta____ kappa____ phi______ frames
    -      106.7406 -125.0000   90.0000 156

  7 omega   33.00   87.00   0.5000   43.0000
omega____ theta____ kappa____ phi______ frames
    -      106.7406  -30.0000 -120.0000 108

  8 omega   39.00  120.00   0.5000   43.0000
omega____ theta____ kappa____ phi______ frames
    -      106.7406 -125.0000  -90.0000 162

  9 omega   69.00  169.00   0.5000   43.0000
omega____ theta____ kappa____ phi______ frames
    -      106.7406   15.0000  150.0000 200

 10 omega   46.00  103.00   0.5000   43.0000
omega____ theta____ kappa____ phi______ frames
    -      106.7406  -94.0000  -30.0000 114

 11 omega   87.00  178.00   0.5000   43.0000
omega____ theta____ kappa____ phi______ frames
    -      106.7406   45.0000 -150.0000 182

 12 omega   37.00  134.00   0.5000   43.0000
omega____ theta____ kappa____ phi______ frames
    -      106.7406  -61.0000   60.0000 194
;
_diffrn_measurement_device_type 'SuperNova, Dual, Cu at zero, Atlas'
_diffrn_measurement_method '\w scans'
_diffrn_orient_matrix_UB_11 -0.0693053000
_diffrn_orient_matrix_UB_12 0.0422996000
_diffrn_orient_matrix_UB_13 -0.0083037000
_diffrn_orient_matrix_UB_21 0.0830338000
_diffrn_orient_matrix_UB_22 0.0921846000
_diffrn_orient_matrix_UB_23 -0.0147058000
_diffrn_orient_matrix_UB_31 -0.0250165000
_diffrn_orient_matrix_UB_32 -0.0362646000
_diffrn_orient_matrix_UB_33 -0.0830447000
_diffrn_radiation_monochromator mirror
_diffrn_radiation_type CuK\a
_diffrn_radiation_wavelength 1.54184
_diffrn_reflns_av_R_equivalents 0.0491
_diffrn_reflns_av_unetI/netI 0.0565
_diffrn_reflns_limit_h_max 17
_diffrn_reflns_limit_h_min -19
_diffrn_reflns_limit_k_max 20
_diffrn_reflns_limit_k_min -20
_diffrn_reflns_limit_l_max 16
_diffrn_reflns_limit_l_min -22
_diffrn_reflns_number 25968
_diffrn_reflns_theta_full 74.64
_diffrn_reflns_theta_max 74.64
_diffrn_reflns_theta_min 3.09
_diffrn_source 'SuperNova (Cu) X-ray Source'
_exptl_absorpt_coefficient_mu 1.642
_exptl_absorpt_correction_T_max 1.00000
_exptl_absorpt_correction_T_min 0.81694
_exptl_absorpt_correction_type multi-scan
_exptl_absorpt_process_details
;
CrysAlisPro, Agilent Technologies,
Version 1.171.36.21 (release 14-08-2012 CrysAlis171 .NET)
(compiled Sep 14 2012,17:21:16)
Empirical absorption correction using spherical harmonics,
 implemented in SCALE3 ABSPACK scaling algorithm.
;
_exptl_crystal_colour colourless
_exptl_crystal_density_diffrn 1.339
_exptl_crystal_density_method 'not measured'
_exptl_crystal_description needle
_exptl_crystal_F_000 1780
_exptl_crystal_recrystallization_method 'Re-crystallisation from solvent: CDCl3'
_exptl_crystal_size_max 0.15
_exptl_crystal_size_mid 0.05
_exptl_crystal_size_min 0.05
_refine_diff_density_max 0.899
_refine_diff_density_min -0.510
_refine_diff_density_rms 0.086
_refine_ls_extinction_method none
_refine_ls_goodness_of_fit_ref 1.031
_refine_ls_hydrogen_treatment mixed
_refine_ls_matrix_type full
_refine_ls_number_parameters 1241
_refine_ls_number_reflns 16157
_refine_ls_number_restraints 79
_refine_ls_restrained_S_all 1.032
_refine_ls_R_factor_all 0.0970
_refine_ls_R_factor_gt 0.0744
_refine_ls_shift/su_max 0.001
_refine_ls_shift/su_mean 0.000
_refine_ls_structure_factor_coef Fsqd
_refine_ls_weighting_details 'calc w=1/[\s^2^(Fo^2^)+(0.1353P)^2^+1.5669P] where P=(Fo^2^+2Fc^2^)/3'
_refine_ls_weighting_scheme calc
_refine_ls_wR_factor_gt 0.2054
_refine_ls_wR_factor_ref 0.2335
_reflns_number_gt 11657
_reflns_number_total 16157
_reflns_threshold_expression >2sigma(I)
_cod_data_source_file c5ce00311c2.cif
_cod_data_source_block 2-I
_cod_depositor_comments 'Adding full bibliography for 7220270--7220279.cif.'
_cod_original_formula_sum 'C44.50 H56 Cl1.50 D0.50 O12'
_cod_database_code 7220278
_reflns_odcompleteness_completeness 98.93
_reflns_odcompleteness_iscentric 1
_reflns_odcompleteness_theta 66.97
_olex2_refinement_description
;
1. Fixed Uiso
 At 1.2 times of:
  All C(H) groups, All C(H,H) groups, All O(H) groups, All O(H,H) groups
 At 1.5 times of:
  All C(H,H,H) groups
2. Restrained distances
 Cl3B-C1A = Cl2B-C1A = Cl1B-C1A = Cl2-C100 = Cl1-C100 = Cl3-C100
 1.79 with sigma of 0.02
 O11-C47 = O11-C47B
 1.43 with sigma of 0.02
 C47B-C46B
 1.54 with sigma of 0.02
 O70-H70 = O18-H18 = O25-H25 = O63-H63
 0.82 with sigma of 0.02
 O105-H10C = O105-H10D = O104-H10B = O104-H10A
 0.82 with sigma of 0.02
 O42-C43 \\sim O42B-C43
 with sigma of 0.02
 O42-C41 \\sim O42B-C41B
 with sigma of 0.02
 C41-C40 \\sim C40B-C41B
 with sigma of 0.02
 O39-C40B \\sim O39-C40
 with sigma of 0.02
 O92-C93 \\sim O92B-C93
 with sigma of 0.02
 O92B-C91B \\sim O92-C91
 with sigma of 0.02
 C90B-C91B \\sim C91-C90
 with sigma of 0.02
 O95B-C94B \\sim O95-C94
 with sigma of 0.02
 O77-C97 \\sim O77-C97B
 with sigma of 0.02
 C97B-C96B \\sim C97-C96
 with sigma of 0.02
 O95B-C96B \\sim O95-C96
 with sigma of 0.02
 C43-C44 \\sim C43B-C44B
 with sigma of 0.02
 O45-C44 \\sim O45B-C44B
 with sigma of 0.02
 O45B-C46B \\sim O45-C46
 with sigma of 0.02
3. Uiso/Uaniso restraints and constraints
Uanis(C97B) \\sim Ueq, Uanis(C93B) \\sim Ueq, Uanis(O92B) \\sim Ueq,
Uanis(O95B) \\sim Ueq: with sigma of 0.1 and sigma for terminal atoms of 0.2
Uanis(C44B) \\sim Ueq, Uanis(C43B) \\sim Ueq, Uanis(O45B) \\sim Ueq,
Uanis(C46B) \\sim Ueq: with sigma of 0.1 and sigma for terminal atoms of 0.2
Uanis(C40) = Uanis(C40B)
Uanis(C90) = Uanis(C90B)
Uanis(C47B) = Uanis(C47)
Uanis(C44B) = Uanis(O45B)
4. Others
 Fixed Sof: Cl1(0.8) Cl1B(0.2) Cl2(0.8) Cl2B(0.2) Cl3(0.8) Cl3B(0.2) O42(0.8)
 O42B(0.2) O45(0.8) O45B(0.2) O92(0.8) O92B(0.2) O95(0.8) O95B(0.2) C1A(0.2)
 H1A(0.2) C40(0.8) H40A(0.8) H40B(0.8) C40B(0.2) H40C(0.2) H40D(0.2) C41(0.8)
 H41A(0.8) H41B(0.8) C41B(0.2) H41C(0.2) H41D(0.2) C43(0.8) H43A(0.8) H43B(0.8)
 C43B(0.2) H43C(0.2) H43D(0.2) C44(0.8) H44A(0.8) H44B(0.8) C44B(0.2) H44C(0.2)
 H44D(0.2) C46(0.8) H46A(0.8) H46B(0.8) C46B(0.2) H46C(0.2) H46D(0.2) C47(0.8)
 H47A(0.8) H47B(0.8) C47B(0.2) H47C(0.2) H47D(0.2) C90(0.8) H90A(0.8) H90B(0.8)
 C90B(0.2) H90C(0.2) H90D(0.2) C91(0.8) H91A(0.8) H91B(0.8) C91B(0.2) H91C(0.2)
 H91D(0.2) C93(0.8) H93A(0.8) H93B(0.8) C93B(0.2) H93C(0.2) H93D(0.2) C94(0.8)
 H94A(0.8) H94B(0.8) C94B(0.2) H94C(0.2) H94D(0.2) C96(0.8) H96A(0.8) H96B(0.8)
 C96B(0.2) H96C(0.2) H96D(0.2) C97(0.8) H97A(0.8) H97B(0.8) C97B(0.2) H97C(0.2)
 H97D(0.2) C100(0.8) H100(0.8)
5.a Ternary CH refined with riding coordinates:
 C1A(H1A), C7(H7), C14(H14), C21(H21), C28(H28), C57(H57), C64(H64), C71(H71),
 C78(H78), C100(H100)
5.b Secondary CH2 refined with riding coordinates:
 C37(H37A,H37B), C38(H38A,H38B), C40(H40A,H40B), C40B(H40C,H40D), C41(H41A,
 H41B), C41B(H41C,H41D), C43(H43A,H43B), C43B(H43C,H43D), C44(H44A,H44B),
 C44B(H44C,H44D), C46(H46A,H46B), C46B(H46C,H46D), C47(H47A,H47B), C47B(H47C,
 H47D), C87(H87A,H87B), C88(H88A,H88B), C90(H90A,H90B), C90B(H90C,H90D),
 C91(H91A,H91B), C91B(H91C,H91D), C93(H93A,H93B), C93B(H93C,H93D), C94(H94A,
 H94B), C94B(H94C,H94D), C96(H96A,H96B), C96B(H96C,H96D), C97(H97A,H97B),
 C97B(H97C,H97D)
5.c Aromatic/amide H refined with riding coordinates:
 C2(H2), C5(H5), C9(H9), C12(H12), C16(H16), C19(H19), C23(H23), C26(H26),
 C52(H52), C55(H55), C59(H59), C62(H62), C66(H66), C69(H69), C73(H73), C76(H76)
5.d Idealised Me refined as rotating group:
 C29(H29A,H29B,H29C), C30(H30A,H30B,H30C), C31(H31A,H31B,H31C), C32(H32A,H32B,
 H32C), C33(H33A,H33B,H33C), C34(H34A,H34B,H34C), C35(H35A,H35B,H35C), C36(H36A,
 H36B,H36C), C79(H79A,H79B,H79C), C80(H80A,H80B,H80C), C81(H81A,H81B,H81C),
 C82(H82A,H82B,H82C), C83(H83A,H83B,H83C), C84(H84A,H84B,H84C), C85(H85A,H85B,
 H85C), C86(H86A,H86B,H86C)
;

loop_
_space_group_symop_id
_space_group_symop_operation_xyz
1 'x, y, z'
2 '-x, -y, -z'

loop_
_atom_site_label
_atom_site_type_symbol
_atom_site_fract_x
_atom_site_fract_y
_atom_site_fract_z
_atom_site_U_iso_or_equiv
_atom_site_adp_type
_atom_site_occupancy
_atom_site_calc_flag
_atom_site_disorder_assembly
_atom_site_disorder_group
_atom_site_refinement_flags_posn
_atom_site_refinement_flags_adp
Cl1 Cl 0.76419(8) 0.61565(7) 0.71772(5) 0.0419(2) Uani 0.80 d A 1 D .
Cl1B Cl 0.2593(4) 0.6154(3) 0.2209(3) 0.0571(12) Uani 0.20 d B 2 D .
Cl2 Cl 0.81260(10) 0.46506(11) 0.73267(6) 0.0574(4) Uani 0.80 d A 1 D .
Cl2B Cl 0.3173(6) 0.4714(6) 0.2306(4) 0.087(2) Uani 0.20 d B 2 D .
Cl3 Cl 0.69805(7) 0.49890(8) 0.83115(6) 0.0425(2) Uani 0.80 d A 1 D .
Cl3B Cl 0.1983(4) 0.4972(4) 0.3309(3) 0.0676(14) Uani 0.20 d B 2 D .
O4 O 0.82811(14) 1.08356(13) 1.17335(10) 0.0267(4) Uani 1 d . . . .
O6 O 0.67118(14) 0.74303(12) 1.13520(11) 0.0249(4) Uani 1 d . . . .
O11 O 0.86426(16) 1.30026(14) 0.91130(12) 0.0323(5) Uani 1 d . . D .
O13 O 0.73886(19) 1.27886(14) 1.14268(11) 0.0358(5) Uani 1 d . . . .
O18 O 0.76861(15) 0.75329(13) 0.86881(12) 0.0279(4) Uani 1 d . . D .
H18 H 0.8231(17) 0.760(3) 0.865(2) 0.033 Uiso 1 d . . DR .
O20 O 0.93948(16) 1.08933(15) 0.92461(14) 0.0403(5) Uani 1 d . . . .
O25 O 0.40262(14) 0.53763(13) 1.03720(11) 0.0258(4) Uani 1 d . . D .
H25 H 0.379(2) 0.4817(14) 1.0236(18) 0.031 Uiso 1 d . . DR .
O27 O 0.49650(15) 0.55713(13) 0.79487(10) 0.0281(4) Uani 1 d . . . .
O39 O 1.03928(14) 1.22502(15) 1.15349(11) 0.0306(4) Uani 1 d . . . .
O42 O 1.0833(2) 1.3726(2) 1.05004(16) 0.0277(6) Uani 0.80 d C 1 . .
O42B O 1.1190(12) 1.3570(11) 1.0631(8) 0.059(4) Uani 0.20 d D 2 . .
O45 O 1.0591(2) 1.47180(18) 0.92388(16) 0.0321(6) Uani 0.80 d C 1 . .
O45B O 1.0931(10) 1.4497(12) 0.9395(10) 0.058(3) Uani 0.20 d D 2 . U
O54 O 0.82669(14) 1.25903(12) 0.36957(10) 0.0244(4) Uani 1 d . . . .
O56 O 0.65344(15) 0.92006(13) 0.32673(11) 0.0295(4) Uani 1 d . . . .
O61 O 1.00907(15) 1.44942(13) 0.70247(10) 0.0257(4) Uani 1 d . . . .
O63 O 1.09235(14) 1.45702(13) 0.45692(10) 0.0241(4) Uani 1 d . . D .
H63 H 1.119(2) 1.5139(13) 0.4652(18) 0.029 Uiso 1 d . . DR .
O68 O 0.57637(15) 0.90375(14) 0.59000(12) 0.0330(5) Uani 1 d . . . .
O70 O 0.73148(14) 1.24290(13) 0.62869(11) 0.0253(4) Uani 1 d . . D .
H70 H 0.6769(16) 1.235(3) 0.6284(19) 0.030 Uiso 1 d . . DR .
O75 O 0.73210(18) 0.71206(14) 0.36013(11) 0.0336(5) Uani 1 d . . . .
O77 O 0.66079(17) 0.70436(15) 0.61051(12) 0.0370(5) Uani 1 d . . . .
O89 O 0.45626(16) 0.78631(17) 0.34707(13) 0.0381(5) Uani 1 d . . . .
O92 O 0.3856(2) 0.64737(18) 0.43306(16) 0.0284(6) Uani 0.80 d E 1 . .
O92B O 0.4176(7) 0.6290(9) 0.4509(8) 0.045(3) Uani 0.20 d F 2 . U
O95 O 0.4080(2) 0.5480(3) 0.56067(19) 0.0366(7) Uani 0.80 d E 1 . .
O95B O 0.4457(11) 0.5314(9) 0.5747(9) 0.059(4) Uani 0.20 d F 2 . U
O104 O 0.19153(14) 0.64864(14) 0.48982(11) 0.0266(4) Uani 1 d . . D .
H10A H 0.208(3) 0.671(2) 0.4516(14) 0.032 Uiso 1 d . . DR .
H10B H 0.168(3) 0.678(2) 0.5091(18) 0.032 Uiso 1 d . . DR .
O105 O 0.69197(15) 0.65473(14) 0.99441(12) 0.0293(4) Uani 1 d . . D .
H10C H 0.708(3) 0.677(3) 0.9563(14) 0.035 Uiso 1 d . . DR .
H10D H 0.656(2) 0.677(3) 1.0097(19) 0.035 Uiso 1 d . . DR .
C1 C 0.58559(18) 0.82361(17) 1.10294(13) 0.0193(5) Uani 1 d . . . .
C1A C 0.2940(14) 0.5556(12) 0.2811(9) 0.063(6) Uani 0.20 d B 2 D .
H1A H 0.3531 0.6007 0.3158 0.075 Uiso 0.20 calc B 2 R .
C2 C 0.5842(2) 0.90856(18) 1.10019(14) 0.0210(5) Uani 1 d . . . .
H2 H 0.5256 0.9071 1.0808 0.025 Uiso 1 calc . . R .
C3 C 0.6641(2) 0.99511(18) 1.12437(13) 0.0213(5) Uani 1 d . . . .
C4 C 0.7507(2) 0.99651(17) 1.15219(13) 0.0215(5) Uani 1 d . . . .
C5 C 0.75497(19) 0.91343(18) 1.15739(14) 0.0219(5) Uani 1 d . . . .
H5 H 0.8133 0.9149 1.1776 0.026 Uiso 1 calc . . R .
C6 C 0.67266(19) 0.82794(17) 1.13256(13) 0.0197(5) Uani 1 d . . . .
C7 C 0.6604(2) 1.08676(19) 1.12373(15) 0.0256(6) Uani 1 d . . . .
H7 H 0.6932 1.1249 1.1730 0.031 Uiso 1 calc . . R .
C8 C 0.71504(19) 1.14328(17) 1.06672(14) 0.0207(5) Uani 1 d . . . .
C9 C 0.72585(18) 1.10225(17) 1.00174(14) 0.0198(5) Uani 1 d . . . .
H9 H 0.6999 1.0362 0.9934 0.024 Uiso 1 calc . . R .
C10 C 0.77306(18) 1.15384(17) 0.94835(14) 0.0208(5) Uani 1 d . . . .
C11 C 0.81287(18) 1.25114(18) 0.96265(15) 0.0225(5) Uani 1 d . . . .
C12 C 0.80324(19) 1.29491(17) 1.02710(14) 0.0228(5) Uani 1 d . . . .
H12 H 0.8307 1.3611 1.0363 0.027 Uiso 1 calc C . R .
C13 C 0.7528(2) 1.24030(18) 1.07781(14) 0.0233(5) Uani 1 d . . . .
C14 C 0.7783(2) 1.10810(18) 0.87462(15) 0.0259(6) Uani 1 d . . . .
H14 H 0.8423 1.1499 0.8607 0.031 Uiso 1 calc . . R .
C15 C 0.7730(2) 1.01275(18) 0.87672(14) 0.0233(5) Uani 1 d . . . .
C16 C 0.68849(19) 0.92853(18) 0.85209(15) 0.0225(5) Uani 1 d . . . .
H16 H 0.6309 0.9314 0.8368 0.027 Uiso 1 calc . . R .
C17 C 0.68443(18) 0.84079(17) 0.84886(13) 0.0195(5) Uani 1 d . . . .
C18 C 0.7702(2) 0.83888(18) 0.87198(14) 0.0226(5) Uani 1 d . . . .
C19 C 0.8554(2) 0.92038(19) 0.89711(15) 0.0252(5) Uani 1 d . . . .
H19 H 0.9129 0.9173 0.9128 0.030 Uiso 1 calc C . R .
C20 C 0.8565(2) 1.00643(19) 0.89933(15) 0.0255(6) Uani 1 d . . . .
C21 C 0.59356(19) 0.75005(18) 0.81826(14) 0.0214(5) Uani 1 d . . . .
H21 H 0.6140 0.7108 0.7875 0.026 Uiso 1 calc . . R .
C22 C 0.54487(18) 0.69364(17) 0.87790(14) 0.0195(5) Uani 1 d . . . .
C23 C 0.54552(17) 0.73567(17) 0.94762(14) 0.0193(5) Uani 1 d . . . .
H23 H 0.5789 0.8020 0.9583 0.023 Uiso 1 calc . . R .
C24 C 0.49937(18) 0.68465(17) 1.00199(14) 0.0196(5) Uani 1 d . . . .
C25 C 0.44921(18) 0.58706(18) 0.98441(14) 0.0210(5) Uani 1 d . . . .
C26 C 0.44680(18) 0.54256(17) 0.91586(14) 0.0213(5) Uani 1 d . . . .
H26 H 0.4128 0.4763 0.9050 0.026 Uiso 1 calc C . R .
C27 C 0.49456(18) 0.59588(18) 0.86340(14) 0.0208(5) Uani 1 d . . . .
C28 C 0.49724(18) 0.73012(18) 1.07687(14) 0.0207(5) Uani 1 d . . . .
H28 H 0.4970 0.6875 1.1130 0.025 Uiso 1 calc . . R .
C29 C 0.5574(2) 1.0745(2) 1.11382(19) 0.0367(7) Uani 1 d . . . .
H29A H 0.5225 1.0370 1.0661 0.055 Uiso 1 calc . . GR .
H29B H 0.5599 1.1360 1.1158 0.055 Uiso 1 calc . . GR .
H29C H 0.5241 1.0426 1.1532 0.055 Uiso 1 calc . . GR .
C30 C 0.7014(2) 1.1069(2) 0.81648(15) 0.0323(6) Uani 1 d . . . .
H30A H 0.6378 1.0731 0.8314 0.048 Uiso 1 calc C . GR .
H30B H 0.7022 1.0755 0.7691 0.048 Uiso 1 calc . . GR .
H30C H 0.7150 1.1712 0.8117 0.048 Uiso 1 calc . . GR .
C31 C 0.5191(2) 0.7631(2) 0.76784(15) 0.0292(6) Uani 1 d . . . .
H31A H 0.4924 0.7963 0.7968 0.044 Uiso 1 calc C . GR .
H31B H 0.4670 0.7017 0.7449 0.044 Uiso 1 calc . . GR .
H31C H 0.5500 0.7995 0.7295 0.044 Uiso 1 calc . . GR .
C32 C 0.40179(19) 0.7338(2) 1.07516(16) 0.0277(6) Uani 1 d . . . .
H32A H 0.4002 0.7636 1.1230 0.042 Uiso 1 calc C . GR .
H32B H 0.3479 0.6702 1.0646 0.042 Uiso 1 calc . . GR .
H32C H 0.3963 0.7701 1.0368 0.042 Uiso 1 calc . . GR .
C33 C 0.7551(2) 0.7426(2) 1.17039(17) 0.0302(6) Uani 1 d . . . .
H33A H 0.8097 0.7781 1.1452 0.045 Uiso 1 calc . . GR .
H33B H 0.7441 0.6780 1.1684 0.045 Uiso 1 calc . . GR .
H33C H 0.7692 0.7713 1.2218 0.045 Uiso 1 calc . . GR .
C34 C 0.7358(2) 1.3640(2) 1.14202(16) 0.0321(6) Uani 1 d . . . .
H34A H 0.6939 1.3600 1.0976 0.048 Uiso 1 calc . . GR .
H34B H 0.8009 1.4148 1.1423 0.048 Uiso 1 calc . . GR .
H34C H 0.7104 1.3764 1.1857 0.048 Uiso 1 calc . . GR .
C35 C 1.0281(3) 1.0904(3) 0.9147(2) 0.0522(9) Uani 1 d . . . .
H35A H 1.0277 1.0739 0.8623 0.078 Uiso 1 calc . . GR .
H35B H 1.0362 1.0451 0.9426 0.078 Uiso 1 calc . . GR .
H35C H 1.0816 1.1531 0.9324 0.078 Uiso 1 calc . . GR .
C36 C 0.4544(3) 0.4587(2) 0.77989(18) 0.0384(7) Uani 1 d . . . .
H36A H 0.4647 0.4407 0.7309 0.058 Uiso 1 calc . . GR .
H36B H 0.3851 0.4311 0.7817 0.058 Uiso 1 calc . . GR .
H36C H 0.4842 0.4359 0.8168 0.058 Uiso 1 calc . . GR .
C37 C 0.9180(2) 1.0898(2) 1.20253(15) 0.0309(6) Uani 1 d . . . .
H37A H 0.9362 1.0533 1.1676 0.037 Uiso 1 calc C . R .
H37B H 0.9126 1.0636 1.2495 0.037 Uiso 1 calc . . R .
C38 C 0.9946(2) 1.1918(2) 1.21542(16) 0.0390(8) Uani 1 d . . . .
H38A H 0.9648 1.2306 1.2316 0.047 Uiso 1 calc . . R .
H38B H 1.0450 1.2003 1.2561 0.047 Uiso 1 calc . . R .
C40 C 0.9764(3) 1.2315(3) 1.09392(19) 0.0266(8) Uani 0.80 d C 1 . .
H40A H 0.9478 1.2703 1.1127 0.032 Uiso 0.80 calc C 1 R .
H40B H 0.9234 1.1684 1.0741 0.032 Uiso 0.80 calc C 1 R .
C40B C 0.9802(12) 1.2539(11) 1.1186(9) 0.0266(8) Uani 0.20 d D 2 . .
H40C H 0.9304 1.2521 1.1481 0.032 Uiso 0.20 calc D 2 R .
H40D H 0.9491 1.2173 1.0693 0.032 Uiso 0.20 calc D 2 R .
C41 C 1.0327(2) 1.2743(2) 1.03421(18) 0.0253(7) Uani 0.80 d C 1 . .
H41A H 1.0790 1.2500 1.0281 0.030 Uiso 0.80 calc C 1 R .
H41B H 0.9882 1.2558 0.9873 0.030 Uiso 0.80 calc C 1 R .
C41B C 1.0550(12) 1.3529(12) 1.1143(12) 0.057(5) Uani 0.20 d D 2 . .
H41C H 1.0220 1.3892 1.0995 0.068 Uiso 0.20 calc D 2 R .
H41D H 1.0931 1.3824 1.1637 0.068 Uiso 0.20 calc D 2 R .
C43 C 1.1458(3) 1.4113(3) 0.9967(2) 0.0272(7) Uani 0.80 d C 1 . .
H43A H 1.1852 1.3787 0.9922 0.033 Uiso 0.80 calc C 1 R .
H43B H 1.1903 1.4780 1.0150 0.033 Uiso 0.80 calc C 1 R .
C43B C 1.1797(15) 1.4448(12) 1.0555(10) 0.051(5) Uani 0.20 d D 2 . U
H43C H 1.2459 1.4627 1.0792 0.062 Uiso 0.20 calc D 2 R .
H43D H 1.1591 1.4889 1.0777 0.062 Uiso 0.20 calc D 2 R .
C44 C 1.0939(3) 1.4040(3) 0.9206(2) 0.0254(7) Uani 0.80 d C 1 . .
H44A H 1.1388 1.4167 0.8841 0.030 Uiso 0.80 calc C 1 R .
H44B H 1.0394 1.3403 0.9056 0.030 Uiso 0.80 calc C 1 R .
C44B C 1.1755(14) 1.4449(17) 0.9742(11) 0.058(3) Uani 0.20 d D 2 . U
H44C H 1.2345 1.4989 0.9645 0.069 Uiso 0.20 calc D 2 R .
H44D H 1.1750 1.3873 0.9517 0.069 Uiso 0.20 calc D 2 R .
C46 C 0.9715(2) 1.4466(2) 0.87703(17) 0.0194(6) Uani 0.80 d C 1 . .
H46A H 0.9674 1.4067 0.8319 0.023 Uiso 0.80 calc C 1 R .
H46B H 0.9719 1.5039 0.8622 0.023 Uiso 0.80 calc C 1 R .
C46B C 1.0086(12) 1.3626(12) 0.9240(13) 0.056(5) Uani 0.20 d D 2 D U
H46C H 0.9969 1.3301 0.9679 0.067 Uiso 0.20 calc D 2 R .
H46D H 1.0131 1.3219 0.8833 0.067 Uiso 0.20 calc D 2 R .
C47 C 0.8843(3) 1.3951(2) 0.9131(2) 0.0270(7) Uani 0.80 d C 1 D .
H47A H 0.8961 1.4246 0.9647 0.032 Uiso 0.80 calc C 1 R .
H47B H 0.8283 1.3981 0.8868 0.032 Uiso 0.80 calc C 1 R .
C47B C 0.9260(10) 1.3888(9) 0.9011(9) 0.0270(7) Uani 0.20 d D 2 D .
H47C H 0.9259 1.4385 0.9358 0.032 Uiso 0.20 calc D 2 R .
H47D H 0.9208 1.4012 0.8496 0.032 Uiso 0.20 calc D 2 R .
C51 C 0.8186(2) 0.99966(17) 0.37688(13) 0.0224(5) Uani 1 d . . . .
C52 C 0.9021(2) 1.08452(18) 0.40100(14) 0.0216(5) Uani 1 d . . . .
H52 H 0.9592 1.0826 0.4199 0.026 Uiso 1 calc . . R .
C53 C 0.90633(18) 1.17170(17) 0.39889(13) 0.0189(5) Uani 1 d . . . .
C54 C 0.82137(19) 1.17253(17) 0.37103(13) 0.0196(5) Uani 1 d . . . .
C55 C 0.7364(2) 1.08922(18) 0.34641(14) 0.0236(5) Uani 1 d . . . .
H55 H 0.6794 1.0910 0.3272 0.028 Uiso 1 calc . . R .
C56 C 0.73533(19) 1.00397(18) 0.35010(13) 0.0215(5) Uani 1 d . . . .
C57 C 0.99806(18) 1.26329(17) 0.42354(13) 0.0193(5) Uani 1 d . . . .
H57 H 1.0015 1.3055 0.3862 0.023 Uiso 1 calc . . R .
C58 C 0.99842(17) 1.31274(17) 0.49736(13) 0.0177(5) Uani 1 d . . . .
C59 C 0.95420(17) 1.26446(17) 0.55378(14) 0.0187(5) Uani 1 d . . . .
H59 H 0.9207 1.1981 0.5449 0.022 Uiso 1 calc . . R .
C60 C 0.95710(17) 1.30926(17) 0.62228(13) 0.0183(5) Uani 1 d . . . .
C61 C 1.00811(18) 1.40698(18) 0.63450(13) 0.0198(5) Uani 1 d . . . .
C62 C 1.05421(18) 1.45774(17) 0.58006(14) 0.0211(5) Uani 1 d . . . .
H62 H 1.0888 1.5241 0.5893 0.025 Uiso 1 calc . . R .
C63 C 1.04916(18) 1.41014(17) 0.51157(14) 0.0193(5) Uani 1 d . . . .
C64 C 0.90987(18) 1.25579(17) 0.68355(13) 0.0193(5) Uani 1 d . . . .
H64 H 0.8872 1.2949 0.7120 0.023 Uiso 1 calc . . R .
C65 C 0.82169(18) 1.16251(17) 0.65543(13) 0.0190(5) Uani 1 d . . . .
C66 C 0.82230(19) 1.07685(18) 0.65717(14) 0.0207(5) Uani 1 d . . . .
H66 H 0.8815 1.0778 0.6742 0.025 Uiso 1 calc . . R .
C67 C 0.74110(19) 0.99038(18) 0.63536(14) 0.0217(5) Uani 1 d . . . .
C68 C 0.65515(19) 0.99057(18) 0.60970(14) 0.0229(5) Uani 1 d . . . .
C69 C 0.65093(19) 1.07410(18) 0.60654(14) 0.0228(5) Uani 1 d . . . .
H69 H 0.5920 1.0730 0.5885 0.027 Uiso 1 calc . . R .
C70 C 0.73391(19) 1.15923(17) 0.62999(14) 0.0208(5) Uani 1 d . . . .
C71 C 0.7417(2) 0.89749(19) 0.63940(15) 0.0255(5) Uani 1 d . . . .
H71 H 0.6823 0.8565 0.6597 0.031 Uiso 1 calc . . R .
C72 C 0.73434(18) 0.84784(17) 0.56318(14) 0.0206(5) Uani 1 d . . . .
C73 C 0.77232(18) 0.89667(17) 0.50536(14) 0.0207(5) Uani 1 d . . . .
H73 H 0.7995 0.9629 0.5127 0.025 Uiso 1 calc . . R .
C74 C 0.77205(19) 0.85230(18) 0.43740(14) 0.0213(5) Uani 1 d . . . .
C75 C 0.7318(2) 0.75475(18) 0.42777(14) 0.0234(5) Uani 1 d . . . .
C76 C 0.69114(19) 0.70353(18) 0.48289(15) 0.0248(5) Uani 1 d . . . .
H76 H 0.6618 0.6372 0.4747 0.030 Uiso 1 calc E . R .
C77 C 0.69354(18) 0.75017(18) 0.55077(15) 0.0233(5) Uani 1 d . . . .
C78 C 0.8169(2) 0.90521(18) 0.37548(15) 0.0264(6) Uani 1 d . . . .
H78 H 0.7759 0.8661 0.3284 0.032 Uiso 1 calc . . R .
C79 C 1.0901(2) 1.2534(2) 0.42734(15) 0.0261(5) Uani 1 d . . . .
H79A H 1.0923 1.2174 0.4669 0.039 Uiso 1 calc . . GR .
H79B H 1.1464 1.3156 0.4372 0.039 Uiso 1 calc . . GR .
H79C H 1.0904 1.2209 0.3804 0.039 Uiso 1 calc . . GR .
C80 C 0.9863(2) 1.2483(2) 0.73678(15) 0.0260(5) Uani 1 d . . . .
H80A H 0.9563 1.2152 0.7769 0.039 Uiso 1 calc . . GR .
H80B H 1.0376 1.3111 0.7571 0.039 Uiso 1 calc . . GR .
H80C H 1.0136 1.2138 0.7103 0.039 Uiso 1 calc . . GR .
C81 C 0.8269(2) 0.9051(2) 0.69131(15) 0.0295(6) Uani 1 d . . . .
H81A H 0.8861 0.9375 0.6700 0.044 Uiso 1 calc E . GR .
H81B H 0.8167 0.8424 0.6984 0.044 Uiso 1 calc . . GR .
H81C H 0.8328 0.9404 0.7388 0.044 Uiso 1 calc . . GR .
C82 C 0.9162(3) 0.9110(2) 0.3746(2) 0.0391(8) Uani 1 d . . . .
H82A H 0.9439 0.9410 0.3327 0.059 Uiso 1 calc E . GR .
H82B H 0.9098 0.8479 0.3703 0.059 Uiso 1 calc . . GR .
H82C H 0.9586 0.9480 0.4204 0.059 Uiso 1 calc . . GR .
C83 C 0.7410(2) 1.2620(2) 0.34022(17) 0.0308(6) Uani 1 d . . . .
H83A H 0.7238 1.2368 0.2878 0.046 Uiso 1 calc . . GR .
H83B H 0.7523 1.3268 0.3465 0.046 Uiso 1 calc . . GR .
H83C H 0.6882 1.2244 0.3663 0.046 Uiso 1 calc . . GR .
C84 C 1.0526(3) 1.5485(2) 0.71403(17) 0.0389(8) Uani 1 d . . . .
H84A H 1.0212 1.5695 0.6770 0.058 Uiso 1 calc . . GR .
H84B H 1.1212 1.5746 0.7099 0.058 Uiso 1 calc . . GR .
H84C H 1.0456 1.5698 0.7632 0.058 Uiso 1 calc . . GR .
C85 C 0.4979(3) 0.8956(3) 0.5453(2) 0.0550(10) Uani 1 d . . . .
H85A H 0.5192 0.9316 0.5046 0.083 Uiso 1 calc . . GR .
H85B H 0.4627 0.9197 0.5737 0.083 Uiso 1 calc . . GR .
H85C H 0.4556 0.8297 0.5256 0.083 Uiso 1 calc . . GR .
C86 C 0.7535(3) 0.6361(2) 0.36076(17) 0.0361(7) Uani 1 d . . . .
H86A H 0.7748 0.6260 0.3143 0.054 Uiso 1 calc . . GR .
H86B H 0.6957 0.5794 0.3667 0.054 Uiso 1 calc . . GR .
H86C H 0.8048 0.6506 0.4017 0.054 Uiso 1 calc . . GR .
C87 C 0.5678(2) 0.9243(2) 0.29843(16) 0.0336(7) Uani 1 d . . . .
H87A H 0.5771 0.9534 0.2528 0.040 Uiso 1 calc E . R .
H87B H 0.5540 0.9629 0.3349 0.040 Uiso 1 calc . . R .
C88 C 0.4846(2) 0.8266(3) 0.28251(18) 0.0423(8) Uani 1 d . . . .
H88A H 0.4290 0.8282 0.2542 0.051 Uiso 1 calc . . R .
H88B H 0.5030 0.7866 0.2515 0.051 Uiso 1 calc . . R .
C90 C 0.5121(3) 0.7459(3) 0.3746(2) 0.0315(9) Uani 0.80 d E 1 . .
H90A H 0.5495 0.7804 0.4232 0.038 Uiso 0.80 calc E 1 R .
H90B H 0.5578 0.7483 0.3407 0.038 Uiso 0.80 calc E 1 R .
C90B C 0.5198(13) 0.7669(14) 0.4076(10) 0.0315(9) Uani 0.20 d F 2 . .
H90C H 0.5406 0.7236 0.3843 0.038 Uiso 0.20 calc F 2 R .
H90D H 0.5784 0.8263 0.4273 0.038 Uiso 0.20 calc F 2 R .
C91 C 0.4452(3) 0.6466(2) 0.3814(2) 0.0278(7) Uani 0.80 d E 1 . .
H91A H 0.4056 0.6128 0.3333 0.033 Uiso 0.80 calc E 1 R .
H91B H 0.4823 0.6147 0.3981 0.033 Uiso 0.80 calc E 1 R .
C91B C 0.4692(12) 0.7260(10) 0.4698(9) 0.042(4) Uani 0.20 d F 2 . .
H91C H 0.5166 0.7424 0.5147 0.050 Uiso 0.20 calc F 2 R .
H91D H 0.4247 0.7515 0.4798 0.050 Uiso 0.20 calc F 2 R .
C93 C 0.3214(3) 0.5557(3) 0.4471(2) 0.0304(8) Uani 0.80 d E 1 . .
H93A H 0.3400 0.5100 0.4251 0.037 Uiso 0.80 calc E 1 R .
H93B H 0.2548 0.5378 0.4243 0.037 Uiso 0.80 calc E 1 R .
C93B C 0.3554(15) 0.5897(14) 0.5044(10) 0.044(4) Uani 0.20 d F 2 . U
H93C H 0.3102 0.5233 0.4855 0.052 Uiso 0.20 calc F 2 R .
H93D H 0.3168 0.6228 0.5102 0.052 Uiso 0.20 calc F 2 R .
C94 C 0.3253(3) 0.5544(3) 0.5291(2) 0.0327(8) Uani 0.80 d E 1 . .
H94A H 0.3270 0.6121 0.5528 0.039 Uiso 0.80 calc E 1 R .
H94B H 0.2663 0.5004 0.5389 0.039 Uiso 0.80 calc E 1 R .
C94B C 0.4098(11) 0.5952(11) 0.5819(9) 0.028(3) Uani 0.20 d F 2 . .
H94C H 0.4632 0.6592 0.5983 0.034 Uiso 0.20 calc F 2 R .
H94D H 0.3651 0.5790 0.6186 0.034 Uiso 0.20 calc F 2 R .
C96 C 0.4917(3) 0.6370(3) 0.5782(2) 0.0295(7) Uani 0.80 d E 1 . .
H96A H 0.4846 0.6750 0.6196 0.035 Uiso 0.80 calc E 1 R .
H96B H 0.5019 0.6712 0.5352 0.035 Uiso 0.80 calc E 1 R .
C96B C 0.5285(10) 0.5537(9) 0.6224(8) 0.031(3) Uani 0.20 d F 2 . .
H96C H 0.5263 0.4953 0.6363 0.038 Uiso 0.20 calc F 2 R .
H96D H 0.5302 0.5918 0.6678 0.038 Uiso 0.20 calc F 2 R .
C97 C 0.5747(3) 0.6189(2) 0.5993(2) 0.0255(7) Uani 0.80 d E 1 . .
H97A H 0.5667 0.5898 0.6449 0.031 Uiso 0.80 calc E 1 R .
H97B H 0.5771 0.5754 0.5598 0.031 Uiso 0.80 calc E 1 R .
C97B C 0.6174(14) 0.6057(9) 0.5912(11) 0.046(4) Uani 0.20 d F 2 . U
H97C H 0.6644 0.5843 0.6080 0.055 Uiso 0.20 calc F 2 R .
H97D H 0.6024 0.5904 0.5369 0.055 Uiso 0.20 calc F 2 R .
C100 C 0.7918(3) 0.5506(3) 0.7794(2) 0.0364(9) Uani 0.80 d A 1 D .
H100 H 0.8517 0.5944 0.8139 0.044 Uiso 0.80 calc A 1 R .

loop_
_atom_site_aniso_label
_atom_site_aniso_U_11
_atom_site_aniso_U_22
_atom_site_aniso_U_33
_atom_site_aniso_U_23
_atom_site_aniso_U_13
_atom_site_aniso_U_12
Cl1 0.0463(6) 0.0336(5) 0.0328(5) 0.0046(4) -0.0036(4) 0.0096(4)
Cl1B 0.058(3) 0.039(2) 0.061(3) -0.0008(19) -0.002(2) 0.014(2)
Cl2 0.0675(8) 0.0962(10) 0.0376(5) 0.0072(6) 0.0028(5) 0.0643(8)
Cl2B 0.090(5) 0.114(6) 0.086(4) 0.011(4) 0.008(4) 0.074(5)
Cl3 0.0324(5) 0.0504(6) 0.0411(5) 0.0116(4) 0.0109(4) 0.0146(4)
Cl3B 0.062(3) 0.063(3) 0.070(3) 0.013(3) 0.022(3) 0.020(3)
O4 0.0280(10) 0.0155(8) 0.0266(9) 0.0044(7) 0.0008(8) 0.0024(8)
O6 0.0236(9) 0.0159(8) 0.0329(10) 0.0043(7) -0.0017(8) 0.0085(7)
O11 0.0355(11) 0.0180(9) 0.0408(11) 0.0089(8) 0.0212(9) 0.0068(8)
O13 0.0647(15) 0.0229(10) 0.0233(10) 0.0034(8) 0.0083(10) 0.0233(10)
O18 0.0255(10) 0.0208(9) 0.0401(11) 0.0074(8) 0.0080(8) 0.0121(8)
O20 0.0234(10) 0.0247(10) 0.0580(14) -0.0094(9) 0.0135(10) -0.0001(9)
O25 0.0270(10) 0.0171(9) 0.0303(10) 0.0079(7) 0.0114(8) 0.0058(8)
O27 0.0342(11) 0.0198(9) 0.0248(9) -0.0014(7) 0.0060(8) 0.0084(8)
O39 0.0226(9) 0.0350(11) 0.0278(10) 0.0110(8) 0.0001(8) 0.0077(8)
O42 0.0206(14) 0.0262(14) 0.0305(14) 0.0016(10) 0.0024(11) 0.0068(11)
O42B 0.047(10) 0.044(9) 0.072(11) -0.012(7) 0.016(8) 0.011(7)
O45 0.0249(13) 0.0203(12) 0.0457(16) -0.0046(11) -0.0094(12) 0.0103(11)
O45B 0.040(7) 0.047(8) 0.070(9) 0.023(7) 0.008(6) 0.005(6)
O54 0.0232(9) 0.0168(8) 0.0318(10) 0.0050(7) -0.0008(8) 0.0089(7)
O56 0.0298(10) 0.0176(9) 0.0278(10) 0.0030(7) 0.0024(8) 0.0004(8)
O61 0.0318(10) 0.0199(9) 0.0214(9) 0.0005(7) 0.0064(8) 0.0088(8)
O63 0.0258(9) 0.0176(9) 0.0265(9) 0.0085(7) 0.0111(8) 0.0061(8)
O68 0.0235(10) 0.0212(10) 0.0417(12) 0.0025(8) 0.0043(9) 0.0003(8)
O70 0.0198(9) 0.0205(9) 0.0375(10) 0.0103(8) 0.0069(8) 0.0096(8)
O75 0.0563(14) 0.0213(10) 0.0235(10) 0.0012(7) -0.0014(9) 0.0202(10)
O77 0.0386(12) 0.0230(10) 0.0422(12) 0.0129(9) 0.0162(10) 0.0053(9)
O89 0.0247(10) 0.0426(12) 0.0492(13) 0.0230(10) 0.0092(9) 0.0145(10)
O92 0.0246(14) 0.0255(13) 0.0347(15) 0.0077(10) 0.0100(12) 0.0098(11)
O92B 0.016(6) 0.054(8) 0.062(9) -0.008(6) -0.006(5) 0.019(6)
O95 0.0190(15) 0.0284(18) 0.057(2) 0.0145(15) -0.0013(13) 0.0065(14)
O95B 0.054(9) 0.030(7) 0.092(12) -0.019(7) -0.014(8) 0.030(7)
O104 0.0259(10) 0.0246(9) 0.0316(10) 0.0084(8) 0.0082(8) 0.0125(8)
O105 0.0277(10) 0.0281(10) 0.0351(11) 0.0083(8) 0.0081(8) 0.0145(8)
C1 0.0213(12) 0.0187(11) 0.0176(11) 0.0015(9) 0.0028(9) 0.0094(10)
C1A 0.060(13) 0.061(13) 0.062(13) -0.008(10) 0.016(11) 0.025(11)
C2 0.0256(13) 0.0198(12) 0.0196(12) 0.0041(9) 0.0071(10) 0.0116(10)
C3 0.0275(13) 0.0185(12) 0.0182(11) 0.0052(9) 0.0068(10) 0.0101(10)
C4 0.0274(13) 0.0140(11) 0.0163(11) 0.0012(8) 0.0043(10) 0.0039(10)
C5 0.0221(12) 0.0190(12) 0.0209(12) 0.0057(9) 0.0023(10) 0.0062(10)
C6 0.0245(12) 0.0135(11) 0.0199(11) 0.0039(9) 0.0032(9) 0.0078(10)
C7 0.0370(15) 0.0220(12) 0.0218(12) 0.0061(10) 0.0096(11) 0.0158(12)
C8 0.0227(12) 0.0185(12) 0.0215(12) 0.0039(9) 0.0027(10) 0.0101(10)
C9 0.0174(11) 0.0168(11) 0.0256(12) 0.0032(9) 0.0056(9) 0.0078(9)
C10 0.0178(11) 0.0166(11) 0.0285(13) 0.0051(9) 0.0097(10) 0.0071(9)
C11 0.0164(11) 0.0189(12) 0.0317(14) 0.0061(10) 0.0083(10) 0.0065(10)
C12 0.0225(12) 0.0141(11) 0.0271(13) 0.0008(9) -0.0009(10) 0.0060(10)
C13 0.0297(13) 0.0208(12) 0.0199(12) 0.0020(9) 0.0008(10) 0.0129(11)
C14 0.0286(14) 0.0191(12) 0.0324(14) 0.0075(10) 0.0196(11) 0.0097(11)
C15 0.0252(13) 0.0174(12) 0.0263(13) 0.0043(9) 0.0151(10) 0.0069(10)
C16 0.0204(12) 0.0199(12) 0.0292(13) 0.0069(10) 0.0132(10) 0.0089(10)
C17 0.0214(12) 0.0169(11) 0.0192(11) 0.0029(9) 0.0083(9) 0.0070(10)
C18 0.0251(13) 0.0195(12) 0.0234(12) 0.0055(9) 0.0080(10) 0.0096(10)
C19 0.0217(13) 0.0257(13) 0.0250(13) 0.0021(10) 0.0036(10) 0.0089(11)
C20 0.0220(13) 0.0199(12) 0.0285(13) -0.0010(10) 0.0097(10) 0.0043(10)
C21 0.0214(12) 0.0199(12) 0.0204(12) 0.0023(9) 0.0071(10) 0.0069(10)
C22 0.0177(11) 0.0176(11) 0.0211(12) 0.0036(9) 0.0040(9) 0.0061(9)
C23 0.0168(11) 0.0151(11) 0.0228(12) 0.0026(9) 0.0042(9) 0.0046(9)
C24 0.0183(11) 0.0169(11) 0.0227(12) 0.0026(9) 0.0043(9) 0.0074(9)
C25 0.0168(11) 0.0194(12) 0.0254(12) 0.0066(9) 0.0048(9) 0.0065(10)
C26 0.0186(12) 0.0145(11) 0.0262(13) 0.0018(9) 0.0030(10) 0.0041(9)
C27 0.0185(11) 0.0198(12) 0.0209(12) -0.0003(9) 0.0016(9) 0.0071(10)
C28 0.0200(12) 0.0212(12) 0.0196(12) 0.0043(9) 0.0061(9) 0.0077(10)
C29 0.0451(18) 0.0319(15) 0.0503(18) 0.0174(13) 0.0287(15) 0.0267(14)
C30 0.0542(19) 0.0256(13) 0.0248(13) 0.0089(11) 0.0163(13) 0.0226(14)
C31 0.0269(14) 0.0316(14) 0.0236(13) 0.0061(11) 0.0041(11) 0.0088(12)
C32 0.0192(12) 0.0306(14) 0.0298(14) 0.0004(11) 0.0043(10) 0.0093(11)
C33 0.0271(14) 0.0227(13) 0.0407(16) 0.0091(11) 0.0002(12) 0.0118(11)
C34 0.0484(18) 0.0244(13) 0.0285(14) 0.0044(11) 0.0083(13) 0.0208(13)
C35 0.0277(17) 0.043(2) 0.073(3) -0.0003(18) 0.0095(17) 0.0072(15)
C36 0.0469(19) 0.0211(14) 0.0363(16) -0.0062(12) 0.0059(14) 0.0086(13)
C37 0.0286(14) 0.0291(14) 0.0235(13) 0.0080(11) -0.0004(11) 0.0040(12)
C38 0.0347(16) 0.0342(16) 0.0252(14) 0.0063(12) -0.0002(12) -0.0026(13)
C40 0.0234(14) 0.033(2) 0.020(2) 0.0065(15) 0.0000(16) 0.0109(15)
C40B 0.0234(14) 0.033(2) 0.020(2) 0.0065(15) 0.0000(16) 0.0109(15)
C41 0.0218(16) 0.0228(16) 0.0254(16) 0.0074(13) 0.0012(13) 0.0055(13)
C41B 0.040(10) 0.041(10) 0.086(15) 0.022(10) -0.003(10) 0.015(8)
C43 0.0160(15) 0.0250(17) 0.036(2) 0.0098(16) 0.0029(15) 0.0054(14)
C43B 0.050(11) 0.028(8) 0.062(12) -0.009(8) 0.008(9) 0.009(8)
C44 0.0268(18) 0.0219(17) 0.0318(19) 0.0068(14) 0.0082(14) 0.0139(16)
C44B 0.040(7) 0.047(8) 0.070(9) 0.023(7) 0.008(6) 0.005(6)
C46 0.0180(14) 0.0165(13) 0.0205(14) 0.0057(11) 0.0044(12) 0.0046(11)
C46B 0.048(11) 0.036(9) 0.073(13) 0.003(9) -0.006(10) 0.014(9)
C47 0.0246(18) 0.0214(15) 0.0368(18) 0.0123(13) 0.0178(15) 0.0085(14)
C47B 0.0246(18) 0.0214(15) 0.0368(18) 0.0123(13) 0.0178(15) 0.0085(14)
C51 0.0324(14) 0.0158(11) 0.0173(11) 0.0032(9) 0.0053(10) 0.0094(11)
C52 0.0261(13) 0.0200(12) 0.0195(12) 0.0035(9) 0.0055(10) 0.0111(10)
C53 0.0214(12) 0.0176(11) 0.0156(11) 0.0020(9) 0.0034(9) 0.0073(10)
C54 0.0214(12) 0.0163(11) 0.0186(11) 0.0035(9) 0.0022(9) 0.0068(10)
C55 0.0238(13) 0.0191(12) 0.0215(12) 0.0057(9) -0.0004(10) 0.0049(10)
C56 0.0218(12) 0.0175(12) 0.0169(11) 0.0025(9) 0.0022(9) 0.0025(10)
C57 0.0185(12) 0.0189(11) 0.0190(12) 0.0046(9) 0.0057(9) 0.0067(10)
C58 0.0152(11) 0.0184(11) 0.0195(11) 0.0032(9) 0.0046(9) 0.0074(9)
C59 0.0164(11) 0.0148(11) 0.0228(12) 0.0040(9) 0.0040(9) 0.0052(9)
C60 0.0157(11) 0.0186(11) 0.0196(11) 0.0049(9) 0.0031(9) 0.0067(9)
C61 0.0181(11) 0.0201(12) 0.0190(11) 0.0019(9) 0.0034(9) 0.0073(10)
C62 0.0198(12) 0.0159(11) 0.0230(12) 0.0020(9) 0.0025(10) 0.0047(9)
C63 0.0164(11) 0.0197(12) 0.0203(12) 0.0064(9) 0.0035(9) 0.0066(9)
C64 0.0189(11) 0.0199(12) 0.0185(11) 0.0048(9) 0.0050(9) 0.0079(10)
C65 0.0202(12) 0.0192(11) 0.0177(11) 0.0050(9) 0.0081(9) 0.0081(10)
C66 0.0199(12) 0.0211(12) 0.0226(12) 0.0064(9) 0.0093(9) 0.0094(10)
C67 0.0211(12) 0.0211(12) 0.0246(12) 0.0066(10) 0.0124(10) 0.0092(10)
C68 0.0236(13) 0.0188(12) 0.0211(12) 0.0036(9) 0.0093(10) 0.0045(10)
C69 0.0186(12) 0.0226(13) 0.0245(12) 0.0053(10) 0.0033(10) 0.0072(10)
C70 0.0225(12) 0.0179(12) 0.0226(12) 0.0061(9) 0.0074(10) 0.0088(10)
C71 0.0299(14) 0.0209(12) 0.0287(14) 0.0089(10) 0.0157(11) 0.0117(11)
C72 0.0161(11) 0.0181(12) 0.0281(13) 0.0058(10) 0.0065(10) 0.0075(9)
C73 0.0176(11) 0.0152(11) 0.0268(13) 0.0033(9) 0.0025(10) 0.0059(9)
C74 0.0230(12) 0.0187(12) 0.0221(12) 0.0043(9) -0.0001(10) 0.0102(10)
C75 0.0268(13) 0.0186(12) 0.0228(12) 0.0020(9) -0.0045(10) 0.0106(10)
C76 0.0216(12) 0.0149(11) 0.0330(14) 0.0050(10) -0.0026(10) 0.0055(10)
C77 0.0157(11) 0.0197(12) 0.0326(14) 0.0097(10) 0.0057(10) 0.0054(10)
C78 0.0379(15) 0.0188(12) 0.0237(13) 0.0036(10) 0.0079(11) 0.0137(11)
C79 0.0223(13) 0.0307(14) 0.0262(13) 0.0030(10) 0.0061(10) 0.0131(11)
C80 0.0233(13) 0.0280(13) 0.0231(13) 0.0071(10) 0.0029(10) 0.0086(11)
C81 0.0436(17) 0.0261(13) 0.0230(13) 0.0075(10) 0.0115(12) 0.0182(13)
C82 0.050(2) 0.0284(15) 0.0537(19) 0.0157(14) 0.0295(16) 0.0254(15)
C83 0.0272(14) 0.0238(13) 0.0430(16) 0.0094(11) -0.0014(12) 0.0141(11)
C84 0.054(2) 0.0176(13) 0.0322(15) -0.0026(11) 0.0108(14) 0.0060(13)
C85 0.0393(19) 0.0390(19) 0.072(3) 0.0048(18) -0.0184(19) 0.0114(16)
C86 0.053(2) 0.0260(14) 0.0325(15) 0.0054(11) 0.0025(14) 0.0216(14)
C87 0.0269(14) 0.0340(16) 0.0269(14) 0.0064(11) 0.0015(11) 0.0035(12)
C88 0.0310(16) 0.0413(18) 0.0329(16) 0.0021(13) 0.0016(13) -0.0001(14)
C90 0.0222(16) 0.033(2) 0.044(3) 0.0168(19) 0.009(2) 0.0145(16)
C90B 0.0222(16) 0.033(2) 0.044(3) 0.0168(19) 0.009(2) 0.0145(16)
C91 0.0223(16) 0.0252(17) 0.0366(19) 0.0086(14) 0.0067(14) 0.0105(14)
C91B 0.035(8) 0.034(8) 0.053(10) 0.008(7) 0.001(7) 0.014(7)
C93 0.0238(17) 0.0265(17) 0.041(2) 0.0084(15) 0.0092(16) 0.0106(15)
C93B 0.044(10) 0.043(10) 0.035(10) 0.023(9) 0.002(8) 0.012(9)
C94 0.0203(18) 0.046(2) 0.037(2) 0.0211(19) 0.0077(16) 0.0171(17)
C94B 0.021(7) 0.016(7) 0.044(9) 0.007(6) 0.003(6) 0.004(6)
C96 0.0222(17) 0.0278(18) 0.0381(19) 0.0038(14) 0.0041(14) 0.0119(15)
C96B 0.035(8) 0.014(6) 0.047(8) 0.014(6) 0.019(7) 0.008(6)
C97 0.0188(17) 0.0193(17) 0.0331(18) 0.0099(13) 0.0046(14) 0.0034(14)
C97B 0.046(11) 0.020(8) 0.072(13) 0.023(8) 0.030(10) 0.009(8)
C100 0.0257(18) 0.049(2) 0.0277(18) 0.0038(16) -0.0024(14) 0.0130(17)

loop_
_atom_type_symbol
_atom_type_description
_atom_type_scat_dispersion_real
_atom_type_scat_dispersion_imag
_atom_type_scat_source
C C 0.0181 0.0091 'International Tables Vol C Tables 4.2.6.8 and 6.1.1.4'
D D 0.0000 0.0000 'International Tables Vol C Tables 4.2.6.8 and 6.1.1.4'
H H 0.0000 0.0000 'International Tables Vol C Tables 4.2.6.8 and 6.1.1.4'
Cl Cl 0.3639 0.7018 'International Tables Vol C Tables 4.2.6.8 and 6.1.1.4'
O O 0.0492 0.0322 'International Tables Vol C Tables 4.2.6.8 and 6.1.1.4'

loop_
_geom_angle_atom_site_label_1
_geom_angle_atom_site_label_2
_geom_angle_atom_site_label_3
_geom_angle
C4 O4 C37 118.4(2)
C6 O6 C33 118.1(2)
C11 O11 C47 117.9(2)
C47B O11 C11 141.4(7)
C13 O13 C34 117.0(2)
C18 O18 H18 110(3)
C20 O20 C35 116.5(2)
C25 O25 H25 111(3)
C27 O27 C36 117.8(2)
C38 O39 C40 114.4(3)
C40B O39 C38 102.7(8)
C41 O42 C43 110.6(3)
C43B O42B C41B 112.0(15)
C46 O45 C44 116.0(3)
C46B O45B C44B 113.9(16)
C54 O54 C83 117.4(2)
C56 O56 C87 117.0(2)
C61 O61 C84 117.4(2)
C63 O63 H63 117(2)
C85 O68 C68 118.9(3)
C70 O70 H70 110(3)
C75 O75 C86 116.4(2)
C77 O77 C97 119.5(3)
C77 O77 C97B 111.4(8)
C88 O89 C90B 127.1(6)
C90 O89 C88 113.2(3)
C91 O92 C93 112.8(3)
C91B O92B C93B 109.5(14)
C96 O95 C94 112.5(4)
C96B O95B C94B 115.3(12)
H10A O104 H10B 106(4)
H10C O105 H10D 106(4)
C2 C1 C6 117.0(2)
C2 C1 C28 122.5(2)
C6 C1 C28 120.5(2)
Cl1B C1A Cl2B 110.1(9)
Cl1B C1A Cl3B 108.0(9)
Cl1B C1A H1A 109.8
Cl2B C1A H1A 109.8
Cl3B C1A Cl2B 109.3(10)
Cl3B C1A H1A 109.8
C1 C2 H2 118.3
C3 C2 C1 123.5(2)
C3 C2 H2 118.3
C2 C3 C4 117.8(2)
C2 C3 C7 122.8(2)
C4 C3 C7 119.4(2)
O4 C4 C3 115.6(2)
O4 C4 C5 123.7(2)
C5 C4 C3 120.7(2)
C4 C5 H5 120.3
C4 C5 C6 119.5(2)
C6 C5 H5 120.3
O6 C6 C1 115.4(2)
O6 C6 C5 123.0(2)
C5 C6 C1 121.5(2)
C3 C7 H7 106.9
C3 C7 C29 113.5(2)
C8 C7 C3 112.7(2)
C8 C7 H7 106.9
C8 C7 C29 109.7(2)
C29 C7 H7 106.9
C9 C8 C7 122.7(2)
C9 C8 C13 117.9(2)
C13 C8 C7 119.3(2)
C8 C9 H9 118.6
C8 C9 C10 122.7(2)
C10 C9 H9 118.6
C9 C10 C11 117.7(2)
C9 C10 C14 122.5(2)
C11 C10 C14 119.7(2)
O11 C11 C10 116.3(2)
O11 C11 C12 122.4(2)
C12 C11 C10 121.3(2)
C11 C12 H12 120.5
C13 C12 C11 119.0(2)
C13 C12 H12 120.5
O13 C13 C8 116.4(2)
O13 C13 C12 122.2(2)
C12 C13 C8 121.4(2)
C10 C14 H14 106.9
C10 C14 C30 108.5(2)
C15 C14 C10 114.0(2)
C15 C14 H14 106.9
C15 C14 C30 113.2(2)
C30 C14 H14 106.9
C16 C15 C14 123.1(3)
C20 C15 C14 119.8(2)
C20 C15 C16 117.0(2)
C15 C16 H16 118.2
C17 C16 C15 123.6(2)
C17 C16 H16 118.2
C16 C17 C18 116.8(2)
C16 C17 C21 123.2(2)
C18 C17 C21 119.9(2)
O18 C18 C17 118.2(2)
O18 C18 C19 120.2(2)
C19 C18 C17 121.6(2)
C18 C19 H19 120.1
C18 C19 C20 119.8(3)
C20 C19 H19 120.1
O20 C20 C15 117.0(2)
O20 C20 C19 121.8(3)
C19 C20 C15 121.2(2)
C17 C21 H21 106.7
C17 C21 C22 113.2(2)
C17 C21 C31 114.0(2)
C22 C21 H21 106.7
C22 C21 C31 109.1(2)
C31 C21 H21 106.7
C23 C22 C21 122.7(2)
C27 C22 C21 120.0(2)
C27 C22 C23 117.3(2)
C22 C23 H23 118.4
C24 C23 C22 123.1(2)
C24 C23 H23 118.4
C23 C24 C25 117.3(2)
C23 C24 C28 123.2(2)
C25 C24 C28 119.3(2)
O25 C25 C24 117.1(2)
O25 C25 C26 121.5(2)
C26 C25 C24 121.4(2)
C25 C26 H26 120.2
C27 C26 C25 119.5(2)
C27 C26 H26 120.2
O27 C27 C22 115.6(2)
O27 C27 C26 123.0(2)
C26 C27 C22 121.4(2)
C1 C28 C24 113.1(2)
C1 C28 H28 106.8
C1 C28 C32 113.8(2)
C24 C28 H28 106.8
C24 C28 C32 109.0(2)
C32 C28 H28 106.8
C7 C29 H29A 109.5
C7 C29 H29B 109.5
C7 C29 H29C 109.5
H29A C29 H29B 109.5
H29A C29 H29C 109.5
H29B C29 H29C 109.5
C14 C30 H30A 109.5
C14 C30 H30B 109.5
C14 C30 H30C 109.5
H30A C30 H30B 109.5
H30A C30 H30C 109.5
H30B C30 H30C 109.5
C21 C31 H31A 109.5
C21 C31 H31B 109.5
C21 C31 H31C 109.5
H31A C31 H31B 109.5
H31A C31 H31C 109.5
H31B C31 H31C 109.5
C28 C32 H32A 109.5
C28 C32 H32B 109.5
C28 C32 H32C 109.5
H32A C32 H32B 109.5
H32A C32 H32C 109.5
H32B C32 H32C 109.5
O6 C33 H33A 109.5
O6 C33 H33B 109.5
O6 C33 H33C 109.5
H33A C33 H33B 109.5
H33A C33 H33C 109.5
H33B C33 H33C 109.5
O13 C34 H34A 109.5
O13 C34 H34B 109.5
O13 C34 H34C 109.5
H34A C34 H34B 109.5
H34A C34 H34C 109.5
H34B C34 H34C 109.5
O20 C35 H35A 109.5
O20 C35 H35B 109.5
O20 C35 H35C 109.5
H35A C35 H35B 109.5
H35A C35 H35C 109.5
H35B C35 H35C 109.5
O27 C36 H36A 109.5
O27 C36 H36B 109.5
O27 C36 H36C 109.5
H36A C36 H36B 109.5
H36A C36 H36C 109.5
H36B C36 H36C 109.5
O4 C37 H37A 109.9
O4 C37 H37B 109.9
O4 C37 C38 109.1(3)
H37A C37 H37B 108.3
C38 C37 H37A 109.9
C38 C37 H37B 109.9
O39 C38 C37 114.9(3)
O39 C38 H38A 108.6
O39 C38 H38B 108.6
C37 C38 H38A 108.6
C37 C38 H38B 108.6
H38A C38 H38B 107.5
O39 C40 H40A 109.7
O39 C40 H40B 109.7
O39 C40 C41 109.8(3)
H40A C40 H40B 108.2
C41 C40 H40A 109.7
C41 C40 H40B 109.7
O39 C40B H40C 112.1
O39 C40B H40D 112.1
O39 C40B C41B 98.2(12)
H40C C40B H40D 109.8
C41B C40B H40C 112.1
C41B C40B H40D 112.1
O42 C41 C40 111.7(3)
O42 C41 H41A 109.3
O42 C41 H41B 109.3
C40 C41 H41A 109.3
C40 C41 H41B 109.3
H41A C41 H41B 107.9
O42B C41B C40B 112.7(16)
O42B C41B H41C 109.0
O42B C41B H41D 109.0
C40B C41B H41C 109.0
C40B C41B H41D 109.0
H41C C41B H41D 107.8
O42 C43 H43A 108.6
O42 C43 H43B 108.6
O42 C43 C44 114.5(3)
H43A C43 H43B 107.6
C44 C43 H43A 108.6
C44 C43 H43B 108.6
O42B C43B H43C 110.8
O42B C43B H43D 110.8
O42B C43B C44B 104.6(17)
H43C C43B H43D 108.9
C44B C43B H43C 110.8
C44B C43B H43D 110.8
O45 C44 C43 108.0(3)
O45 C44 H44A 110.1
O45 C44 H44B 110.1
C43 C44 H44A 110.1
C43 C44 H44B 110.1
H44A C44 H44B 108.4
O45B C44B C43B 113.9(18)
O45B C44B H44C 108.8
O45B C44B H44D 108.8
C43B C44B H44C 108.8
C43B C44B H44D 108.8
H44C C44B H44D 107.7
O45 C46 H46A 109.1
O45 C46 H46B 109.1
O45 C46 C47 112.6(3)
H46A C46 H46B 107.8
C47 C46 H46A 109.1
C47 C46 H46B 109.1
O45B C46B H46C 111.0
O45B C46B H46D 111.0
O45B C46B C47B 104.0(13)
H46C C46B H46D 109.0
C47B C46B H46C 111.0
C47B C46B H46D 111.0
O11 C47 C46 109.3(3)
O11 C47 H47A 109.8
O11 C47 H47B 109.8
C46 C47 H47A 109.8
C46 C47 H47B 109.8
H47A C47 H47B 108.3
O11 C47B C46B 85.6(9)
O11 C47B H47C 114.4
O11 C47B H47D 114.4
C46B C47B H47C 114.4
C46B C47B H47D 114.4
H47C C47B H47D 111.5
C52 C51 C78 122.9(3)
C56 C51 C52 117.3(2)
C56 C51 C78 119.7(2)
C51 C52 H52 118.1
C53 C52 C51 123.7(2)
C53 C52 H52 118.1
C52 C53 C54 116.9(2)
C52 C53 C57 123.2(2)
C54 C53 C57 119.9(2)
O54 C54 C53 116.2(2)
O54 C54 C55 122.7(2)
C53 C54 C55 121.1(2)
C54 C55 H55 120.0
C56 C55 C54 120.0(2)
C56 C55 H55 120.0
O56 C56 C51 116.8(2)
O56 C56 C55 122.2(2)
C55 C56 C51 121.0(2)
C53 C57 H57 107.1
C53 C57 C58 112.9(2)
C53 C57 C79 113.8(2)
C58 C57 H57 107.1
C58 C57 C79 108.6(2)
C79 C57 H57 107.1
C59 C58 C57 122.8(2)
C63 C58 C57 119.2(2)
C63 C58 C59 117.9(2)
C58 C59 H59 118.5
C60 C59 C58 123.0(2)
C60 C59 H59 118.5
C59 C60 C61 117.5(2)
C59 C60 C64 122.5(2)
C61 C60 C64 120.0(2)
O61 C61 C60 116.2(2)
O61 C61 C62 122.5(2)
C62 C61 C60 121.3(2)
C61 C62 H62 120.2
C61 C62 C63 119.5(2)
C63 C62 H62 120.2
O63 C63 C58 118.0(2)
O63 C63 C62 121.3(2)
C58 C63 C62 120.7(2)
C60 C64 H64 106.7
C60 C64 C80 109.3(2)
C65 C64 C60 113.3(2)
C65 C64 H64 106.7
C65 C64 C80 113.6(2)
C80 C64 H64 106.7
C66 C65 C64 122.7(2)
C70 C65 C64 120.1(2)
C70 C65 C66 117.1(2)
C65 C66 H66 118.1
C67 C66 C65 123.7(2)
C67 C66 H66 118.1
C66 C67 C68 117.2(2)
C66 C67 C71 123.4(2)
C68 C67 C71 119.4(2)
O68 C68 C67 115.3(2)
O68 C68 C69 123.4(2)
C67 C68 C69 121.3(2)
C68 C69 H69 120.2
C70 C69 C68 119.6(2)
C70 C69 H69 120.2
O70 C70 C65 118.0(2)
O70 C70 C69 120.8(2)
C69 C70 C65 121.2(2)
C67 C71 H71 106.6
C67 C71 C72 111.9(2)
C67 C71 C81 113.8(2)
C72 C71 H71 106.6
C81 C71 H71 106.6
C81 C71 C72 110.7(2)
C73 C72 C71 122.4(2)
C73 C72 C77 117.6(2)
C77 C72 C71 119.9(2)
C72 C73 H73 118.6
C74 C73 C72 122.8(2)
C74 C73 H73 118.6
C73 C74 C75 117.7(2)
C73 C74 C78 123.0(2)
C75 C74 C78 119.3(2)
O75 C75 C74 116.8(2)
O75 C75 C76 121.7(2)
C76 C75 C74 121.4(3)
C75 C76 H76 120.3
C75 C76 C77 119.5(2)
C77 C76 H76 120.3
O77 C77 C72 116.0(2)
O77 C77 C76 122.9(2)
C76 C77 C72 121.0(2)
C51 C78 H78 106.7
C51 C78 C82 113.3(2)
C74 C78 C51 114.1(2)
C74 C78 H78 106.7
C74 C78 C82 108.7(2)
C82 C78 H78 106.7
C57 C79 H79A 109.5
C57 C79 H79B 109.5
C57 C79 H79C 109.5
H79A C79 H79B 109.5
H79A C79 H79C 109.5
H79B C79 H79C 109.5
C64 C80 H80A 109.5
C64 C80 H80B 109.5
C64 C80 H80C 109.5
H80A C80 H80B 109.5
H80A C80 H80C 109.5
H80B C80 H80C 109.5
C71 C81 H81A 109.5
C71 C81 H81B 109.5
C71 C81 H81C 109.5
H81A C81 H81B 109.5
H81A C81 H81C 109.5
H81B C81 H81C 109.5
C78 C82 H82A 109.5
C78 C82 H82B 109.5
C78 C82 H82C 109.5
H82A C82 H82B 109.5
H82A C82 H82C 109.5
H82B C82 H82C 109.5
O54 C83 H83A 109.5
O54 C83 H83B 109.5
O54 C83 H83C 109.5
H83A C83 H83B 109.5
H83A C83 H83C 109.5
H83B C83 H83C 109.5
O61 C84 H84A 109.5
O61 C84 H84B 109.5
O61 C84 H84C 109.5
H84A C84 H84B 109.5
H84A C84 H84C 109.5
H84B C84 H84C 109.5
O68 C85 H85A 109.5
O68 C85 H85B 109.5
O68 C85 H85C 109.5
H85A C85 H85B 109.5
H85A C85 H85C 109.5
H85B C85 H85C 109.5
O75 C86 H86A 109.5
O75 C86 H86B 109.5
O75 C86 H86C 109.5
H86A C86 H86B 109.5
H86A C86 H86C 109.5
H86B C86 H86C 109.5
O56 C87 H87A 109.9
O56 C87 H87B 109.9
O56 C87 C88 109.1(3)
H87A C87 H87B 108.3
C88 C87 H87A 109.9
C88 C87 H87B 109.9
O89 C88 C87 113.1(3)
O89 C88 H88A 109.0
O89 C88 H88B 109.0
C87 C88 H88A 109.0
C87 C88 H88B 109.0
H88A C88 H88B 107.8
O89 C90 H90A 110.1
O89 C90 H90B 110.1
O89 C90 C91 107.9(3)
H90A C90 H90B 108.4
C91 C90 H90A 110.1
C91 C90 H90B 110.1
O89 C90B H90C 108.8
O89 C90B H90D 108.8
H90C C90B H90D 107.7
C91B C90B O89 113.7(13)
C91B C90B H90C 108.8
C91B C90B H90D 108.8
O92 C91 C90 107.7(3)
O92 C91 H91A 110.2
O92 C91 H91B 110.2
C90 C91 H91A 110.2
C90 C91 H91B 110.2
H91A C91 H91B 108.5
O92B C91B C90B 108.7(15)
O92B C91B H91C 109.9
O92B C91B H91D 109.9
C90B C91B H91C 109.9
C90B C91B H91D 109.9
H91C C91B H91D 108.3
O92 C93 H93A 109.7
O92 C93 H93B 109.7
O92 C93 C94 109.7(3)
H93A C93 H93B 108.2
C94 C93 H93A 109.7
C94 C93 H93B 109.7
O92B C93B H93C 108.7
O92B C93B H93D 108.7
O92B C93B C94B 114.2(15)
H93C C93B H93D 107.6
C94B C93B H93C 108.7
C94B C93B H93D 108.7
O95 C94 C93 111.7(3)
O95 C94 H94A 109.3
O95 C94 H94B 109.3
C93 C94 H94A 109.3
C93 C94 H94B 109.3
H94A C94 H94B 107.9
O95B C94B C93B 107.1(16)
O95B C94B H94C 110.3
O95B C94B H94D 110.3
C93B C94B H94C 110.3
C93B C94B H94D 110.3
H94C C94B H94D 108.5
O95 C96 H96A 110.4
O95 C96 H96B 110.4
O95 C96 C97 106.7(3)
H96A C96 H96B 108.6
C97 C96 H96A 110.4
C97 C96 H96B 110.4
O95B C96B H96C 108.9
O95B C96B H96D 108.9
O95B C96B C97B 113.3(15)
H96C C96B H96D 107.7
C97B C96B H96C 108.9
C97B C96B H96D 108.9
O77 C97 C96 109.0(3)
O77 C97 H97A 109.9
O77 C97 H97B 109.9
C96 C97 H97A 109.9
C96 C97 H97B 109.9
H97A C97 H97B 108.3
O77 C97B C96B 114.1(13)
O77 C97B H97C 108.7
O77 C97B H97D 108.7
C96B C97B H97C 108.7
C96B C97B H97D 108.7
H97C C97B H97D 107.6
Cl1 C100 H100 108.3
Cl2 C100 Cl1 111.4(2)
Cl2 C100 Cl3 110.3(2)
Cl2 C100 H100 108.3
Cl3 C100 Cl1 110.0(2)
Cl3 C100 H100 108.3

loop_
_geom_bond_atom_site_label_1
_geom_bond_atom_site_label_2
_geom_bond_distance
Cl1 C100 1.769(4)
Cl1B C1A 1.741(16)
Cl2 C100 1.750(4)
Cl2B C1A 1.789(15)
Cl3 C100 1.754(4)
Cl3B C1A 1.769(16)
O4 C4 1.371(3)
O4 C37 1.425(4)
O6 C6 1.375(3)
O6 C33 1.422(3)
O11 C11 1.369(3)
O11 C47 1.422(4)
O11 C47B 1.361(12)
O13 C13 1.389(3)
O13 C34 1.409(3)
O18 H18 0.827(19)
O18 C18 1.377(3)
O20 C20 1.382(3)
O20 C35 1.423(4)
O25 H25 0.814(19)
O25 C25 1.365(3)
O27 C27 1.376(3)
O27 C36 1.413(3)
O39 C38 1.416(4)
O39 C40 1.453(4)
O39 C40B 1.357(14)
O42 C41 1.410(4)
O42 C43 1.436(5)
O42B C41B 1.434(17)
O42B C43B 1.33(2)
O45 C44 1.441(4)
O45 C46 1.422(4)
O45B C44B 1.433(17)
O45B C46B 1.413(16)
O54 C54 1.373(3)
O54 C83 1.432(3)
O56 C56 1.377(3)
O56 C87 1.437(4)
O61 C61 1.377(3)
O61 C84 1.419(3)
O63 H63 0.814(18)
O63 C63 1.359(3)
O68 C68 1.375(3)
O68 C85 1.367(4)
O70 H70 0.808(18)
O70 C70 1.381(3)
O75 C75 1.379(3)
O75 C86 1.424(3)
O77 C77 1.389(3)
O77 C97 1.410(4)
O77 C97B 1.422(13)
O89 C88 1.419(4)
O89 C90 1.403(4)
O89 C90B 1.577(18)
O92 C91 1.406(5)
O92 C93 1.430(4)
O92B C91B 1.397(15)
O92B C93B 1.44(3)
O95 C94 1.429(5)
O95 C96 1.426(5)
O95B C94B 1.396(14)
O95B C96B 1.381(15)
O104 H10A 0.830(18)
O104 H10B 0.807(18)
O105 H10C 0.828(19)
O105 H10D 0.850(18)
C1 C2 1.397(3)
C1 C6 1.398(4)
C1 C28 1.515(3)
C1A H1A 1.0000
C2 H2 0.9500
C2 C3 1.390(4)
C3 C4 1.403(4)
C3 C7 1.520(3)
C4 C5 1.394(4)
C5 H5 0.9500
C5 C6 1.398(4)
C7 H7 1.0000
C7 C8 1.518(4)
C7 C29 1.536(4)
C8 C9 1.388(4)
C8 C13 1.395(4)
C9 H9 0.9500
C9 C10 1.391(3)
C10 C11 1.398(3)
C10 C14 1.525(4)
C11 C12 1.393(4)
C12 H12 0.9500
C12 C13 1.390(4)
C14 H14 1.0000
C14 C15 1.518(4)
C14 C30 1.533(4)
C15 C16 1.403(4)
C15 C20 1.397(4)
C16 H16 0.9500
C16 C17 1.395(3)
C17 C18 1.396(4)
C17 C21 1.523(3)
C18 C19 1.388(4)
C19 H19 0.9500
C19 C20 1.389(4)
C21 H21 1.0000
C21 C22 1.525(3)
C21 C31 1.532(4)
C22 C23 1.404(4)
C22 C27 1.400(3)
C23 H23 0.9500
C23 C24 1.396(3)
C24 C25 1.401(3)
C24 C28 1.524(3)
C25 C26 1.393(4)
C26 H26 0.9500
C26 C27 1.392(4)
C28 H28 1.0000
C28 C32 1.535(4)
C29 H29A 0.9800
C29 H29B 0.9800
C29 H29C 0.9800
C30 H30A 0.9800
C30 H30B 0.9800
C30 H30C 0.9800
C31 H31A 0.9800
C31 H31B 0.9800
C31 H31C 0.9800
C32 H32A 0.9800
C32 H32B 0.9800
C32 H32C 0.9800
C33 H33A 0.9800
C33 H33B 0.9800
C33 H33C 0.9800
C34 H34A 0.9800
C34 H34B 0.9800
C34 H34C 0.9800
C35 H35A 0.9800
C35 H35B 0.9800
C35 H35C 0.9800
C36 H36A 0.9800
C36 H36B 0.9800
C36 H36C 0.9800
C37 H37A 0.9900
C37 H37B 0.9900
C37 C38 1.519(4)
C38 H38A 0.9900
C38 H38B 0.9900
C40 H40A 0.9900
C40 H40B 0.9900
C40 C41 1.496(5)
C40B H40C 0.9900
C40B H40D 0.9900
C40B C41B 1.513(16)
C41 H41A 0.9900
C41 H41B 0.9900
C41B H41C 0.9900
C41B H41D 0.9900
C43 H43A 0.9900
C43 H43B 0.9900
C43 C44 1.522(5)
C43B H43C 0.9900
C43B H43D 0.9900
C43B C44B 1.495(18)
C44 H44A 0.9900
C44 H44B 0.9900
C44B H44C 0.9900
C44B H44D 0.9900
C46 H46A 0.9900
C46 H46B 0.9900
C46 C47 1.501(4)
C46B H46C 0.9900
C46B H46D 0.9900
C46B C47B 1.581(16)
C47 H47A 0.9900
C47 H47B 0.9900
C47B H47C 0.9900
C47B H47D 0.9900
C51 C52 1.399(4)
C51 C56 1.395(4)
C51 C78 1.522(3)
C52 H52 0.9500
C52 C53 1.393(3)
C53 C54 1.397(4)
C53 C57 1.519(3)
C54 C55 1.399(4)
C55 H55 0.9500
C55 C56 1.386(4)
C57 H57 1.0000
C57 C58 1.522(3)
C57 C79 1.530(4)
C58 C59 1.400(3)
C58 C63 1.395(3)
C59 H59 0.9500
C59 C60 1.392(4)
C60 C61 1.399(3)
C60 C64 1.524(3)
C61 C62 1.396(4)
C62 H62 0.9500
C62 C63 1.402(4)
C64 H64 1.0000
C64 C65 1.518(3)
C64 C80 1.537(3)
C65 C66 1.401(3)
C65 C70 1.396(4)
C66 H66 0.9500
C66 C67 1.392(4)
C67 C68 1.396(4)
C67 C71 1.523(4)
C68 C69 1.396(4)
C69 H69 0.9500
C69 C70 1.396(4)
C71 H71 1.0000
C71 C72 1.530(4)
C71 C81 1.524(4)
C72 C73 1.398(4)
C72 C77 1.401(4)
C73 H73 0.9500
C73 C74 1.394(4)
C74 C75 1.400(3)
C74 C78 1.519(4)
C75 C76 1.384(4)
C76 H76 0.9500
C76 C77 1.398(4)
C78 H78 1.0000
C78 C82 1.531(4)
C79 H79A 0.9800
C79 H79B 0.9800
C79 H79C 0.9800
C80 H80A 0.9800
C80 H80B 0.9800
C80 H80C 0.9800
C81 H81A 0.9800
C81 H81B 0.9800
C81 H81C 0.9800
C82 H82A 0.9800
C82 H82B 0.9800
C82 H82C 0.9800
C83 H83A 0.9800
C83 H83B 0.9800
C83 H83C 0.9800
C84 H84A 0.9800
C84 H84B 0.9800
C84 H84C 0.9800
C85 H85A 0.9800
C85 H85B 0.9800
C85 H85C 0.9800
C86 H86A 0.9800
C86 H86B 0.9800
C86 H86C 0.9800
C87 H87A 0.9900
C87 H87B 0.9900
C87 C88 1.506(4)
C88 H88A 0.9900
C88 H88B 0.9900
C90 H90A 0.9900
C90 H90B 0.9900
C90 C91 1.495(5)
C90B H90C 0.9900
C90B H90D 0.9900
C90B C91B 1.487(16)
C91 H91A 0.9900
C91 H91B 0.9900
C91B H91C 0.9900
C91B H91D 0.9900
C93 H93A 0.9900
C93 H93B 0.9900
C93 C94 1.511(6)
C93B H93C 0.9900
C93B H93D 0.9900
C93B C94B 1.57(2)
C94 H94A 0.9900
C94 H94B 0.9900
C94B H94C 0.9900
C94B H94D 0.9900
C96 H96A 0.9900
C96 H96B 0.9900
C96 C97 1.494(5)
C96B H96C 0.9900
C96B H96D 0.9900
C96B C97B 1.473(16)
C97 H97A 0.9900
C97 H97B 0.9900
C97B H97C 0.9900
C97B H97D 0.9900
C100 H100 1.0000

loop_
_geom_hbond_atom_site_label_D
_geom_hbond_atom_site_label_H
_geom_hbond_atom_site_label_A
_geom_hbond_distance_DH
_geom_hbond_distance_HA
_geom_hbond_distance_DA
_geom_hbond_angle_DHA
_geom_hbond_site_symmetry_A
O18 H18 O39 0.827(18) 2.140(19) 2.966(3) 175(3) 2_777
O25 H25 O105 0.814(19) 1.95(2) 2.757(3) 170(4) 2_667
O63 H63 O104 0.814(18) 1.937(19) 2.750(3) 175(4) 1_665
O70 H70 O89 0.808(18) 2.08(2) 2.869(3) 167(3) 2_676
O104 H10A O70 0.830(18) 2.11(2) 2.925(3) 167(4) 2_676
O104 H10B O54 0.807(18) 2.36(3) 2.996(3) 136(3) 2_676
O105 H10C O18 0.828(19) 2.14(2) 2.963(3) 171(4) .
O105 H10D O6 0.850(18) 2.42(3) 2.985(3) 125(3) .

loop_
_geom_torsion_atom_site_label_1
_geom_torsion_atom_site_label_2
_geom_torsion_atom_site_label_3
_geom_torsion_atom_site_label_4
_geom_torsion
O4 C4 C5 C6 -178.3(2)
O4 C37 C38 O39 -86.2(3)
O11 C11 C12 C13 -177.7(2)
O18 C18 C19 C20 179.3(2)
O25 C25 C26 C27 179.3(2)
O39 C40 C41 O42 -81.7(4)
O39 C40B C41B O42B 70.8(18)
O42 C43 C44 O45 74.1(4)
O42B C43B C44B O45B 80(2)
O45 C46 C47 O11 -78.9(3)
O45B C46B C47B O11 -164.7(16)
O54 C54 C55 C56 -179.2(2)
O56 C87 C88 O89 69.7(4)
O61 C61 C62 C63 -179.0(2)
O68 C68 C69 C70 177.8(2)
O75 C75 C76 C77 179.3(2)
O89 C90 C91 O92 -63.0(4)
O89 C90B C91B O92B 86.2(17)
O92 C93 C94 O95 -79.3(4)
O92B C93B C94B O95B -71.3(19)
O95 C96 C97 O77 174.5(3)
O95B C96B C97B O77 95.9(18)
C1 C2 C3 C4 0.7(4)
C1 C2 C3 C7 -177.5(2)
C2 C1 C6 O6 179.3(2)
C2 C1 C6 C5 -0.8(4)
C2 C1 C28 C24 103.4(3)
C2 C1 C28 C32 -21.8(3)
C2 C3 C4 O4 178.2(2)
C2 C3 C4 C5 -2.0(4)
C2 C3 C7 C8 -110.2(3)
C2 C3 C7 C29 15.3(4)
C3 C4 C5 C6 1.9(4)
C3 C7 C8 C9 29.4(4)
C3 C7 C8 C13 -153.5(2)
C4 O4 C37 C38 174.9(2)
C4 C3 C7 C8 71.6(3)
C4 C3 C7 C29 -163.0(2)
C4 C5 C6 O6 179.5(2)
C4 C5 C6 C1 -0.4(4)
C6 C1 C2 C3 0.7(4)
C6 C1 C28 C24 -77.9(3)
C6 C1 C28 C32 157.0(2)
C7 C3 C4 O4 -3.5(3)
C7 C3 C4 C5 176.3(2)
C7 C8 C9 C10 177.7(2)
C7 C8 C13 O13 1.4(4)
C7 C8 C13 C12 -179.9(2)
C8 C9 C10 C11 1.7(4)
C8 C9 C10 C14 -175.3(2)
C9 C8 C13 O13 178.6(2)
C9 C8 C13 C12 -2.7(4)
C9 C10 C11 O11 175.8(2)
C9 C10 C11 C12 -1.9(4)
C9 C10 C14 C15 -27.7(4)
C9 C10 C14 C30 99.4(3)
C10 C11 C12 C13 -0.2(4)
C10 C14 C15 C16 100.4(3)
C10 C14 C15 C20 -84.1(3)
C11 O11 C47 C46 156.5(3)
C11 O11 C47B C46B 96.7(13)
C11 C10 C14 C15 155.4(2)
C11 C10 C14 C30 -77.5(3)
C11 C12 C13 O13 -178.9(2)
C11 C12 C13 C8 2.5(4)
C13 C8 C9 C10 0.6(4)
C14 C10 C11 O11 -7.1(4)
C14 C10 C11 C12 175.2(2)
C14 C15 C16 C17 175.3(2)
C14 C15 C20 O20 5.1(4)
C14 C15 C20 C19 -175.6(2)
C15 C16 C17 C18 0.2(4)
C15 C16 C17 C21 -176.7(2)
C16 C15 C20 O20 -179.1(2)
C16 C15 C20 C19 0.2(4)
C16 C17 C18 O18 -179.4(2)
C16 C17 C18 C19 0.1(4)
C16 C17 C21 C22 -105.2(3)
C16 C17 C21 C31 20.3(3)
C17 C18 C19 C20 -0.3(4)
C17 C21 C22 C23 33.5(3)
C17 C21 C22 C27 -148.4(2)
C18 C17 C21 C22 78.0(3)
C18 C17 C21 C31 -156.5(2)
C18 C19 C20 O20 179.4(2)
C18 C19 C20 C15 0.1(4)
C20 C15 C16 C17 -0.4(4)
C21 C17 C18 O18 -2.4(4)
C21 C17 C18 C19 177.1(2)
C21 C22 C23 C24 178.6(2)
C21 C22 C27 O27 2.6(4)
C21 C22 C27 C26 -177.9(2)
C22 C23 C24 C25 -1.1(4)
C22 C23 C24 C28 -178.0(2)
C23 C22 C27 O27 -179.2(2)
C23 C22 C27 C26 0.3(4)
C23 C24 C25 O25 -178.7(2)
C23 C24 C25 C26 1.1(4)
C23 C24 C28 C1 -30.3(3)
C23 C24 C28 C32 97.4(3)
C24 C25 C26 C27 -0.4(4)
C25 C24 C28 C1 152.8(2)
C25 C24 C28 C32 -79.5(3)
C25 C26 C27 O27 179.2(2)
C25 C26 C27 C22 -0.3(4)
C27 C22 C23 C24 0.4(4)
C28 C1 C2 C3 179.4(2)
C28 C1 C6 O6 0.5(3)
C28 C1 C6 C5 -179.6(2)
C28 C24 C25 O25 -1.6(4)
C28 C24 C25 C26 178.1(2)
C29 C7 C8 C9 -98.0(3)
C29 C7 C8 C13 79.1(3)
C30 C14 C15 C16 -24.3(3)
C30 C14 C15 C20 151.3(2)
C31 C21 C22 C23 -94.6(3)
C31 C21 C22 C27 83.5(3)
C33 O6 C6 C1 -174.8(2)
C33 O6 C6 C5 5.4(4)
C34 O13 C13 C8 -152.6(3)
C34 O13 C13 C12 28.7(4)
C35 O20 C20 C15 -151.2(3)
C35 O20 C20 C19 29.5(4)
C36 O27 C27 C22 174.3(3)
C36 O27 C27 C26 -5.2(4)
C37 O4 C4 C3 179.6(2)
C37 O4 C4 C5 -0.2(4)
C38 O39 C40 C41 175.6(3)
C38 O39 C40B C41B 125.7(11)
C40 O39 C38 C37 68.3(4)
C40 O39 C40B C41B -109(3)
C40B O39 C38 C37 87.8(8)
C40B O39 C40 C41 114(2)
C41 O42 C43 C44 70.7(4)
C41B O42B C43B C44B -132.5(18)
C43 O42 C41 C40 172.9(3)
C43B O42B C41B C40B 175.1(17)
C44 O45 C46 C47 89.5(4)
C44B O45B C46B C47B 169.4(16)
C46 O45 C44 C43 -147.6(3)
C46B O45B C44B C43B -82(2)
C47 O11 C11 C10 163.9(3)
C47 O11 C11 C12 -18.4(4)
C47 O11 C47B C46B 149.7(18)
C47B O11 C11 C10 -167.8(10)
C47B O11 C11 C12 9.9(11)
C47B O11 C47 C46 10.8(13)
C51 C52 C53 C54 0.1(4)
C51 C52 C53 C57 -178.5(2)
C52 C51 C56 O56 -179.8(2)
C52 C51 C56 C55 1.2(4)
C52 C51 C78 C74 103.7(3)
C52 C51 C78 C82 -21.5(4)
C52 C53 C54 O54 179.8(2)
C52 C53 C54 C55 -0.1(4)
C52 C53 C57 C58 -105.8(3)
C52 C53 C57 C79 18.5(3)
C53 C54 C55 C56 0.6(4)
C53 C57 C58 C59 33.7(3)
C53 C57 C58 C63 -149.9(2)
C54 C53 C57 C58 75.6(3)
C54 C53 C57 C79 -160.1(2)
C54 C55 C56 O56 179.8(2)
C54 C55 C56 C51 -1.2(4)
C56 O56 C87 C88 -174.8(2)
C56 C51 C52 C53 -0.7(4)
C56 C51 C78 C74 -79.3(3)
C56 C51 C78 C82 155.5(3)
C57 C53 C54 O54 -1.5(3)
C57 C53 C54 C55 178.6(2)
C57 C58 C59 C60 177.7(2)
C57 C58 C63 O63 3.3(3)
C57 C58 C63 C62 -177.4(2)
C58 C59 C60 C61 -1.0(4)
C58 C59 C60 C64 -179.1(2)
C59 C58 C63 O63 179.8(2)
C59 C58 C63 C62 -0.9(4)
C59 C60 C61 O61 179.5(2)
C59 C60 C61 C62 0.1(4)
C59 C60 C64 C65 -30.2(3)
C59 C60 C64 C80 97.7(3)
C60 C61 C62 C63 0.3(4)
C60 C64 C65 C66 105.6(3)
C60 C64 C65 C70 -77.9(3)
C61 C60 C64 C65 151.7(2)
C61 C60 C64 C80 -80.4(3)
C61 C62 C63 O63 179.4(2)
C61 C62 C63 C58 0.1(4)
C63 C58 C59 C60 1.3(4)
C64 C60 C61 O61 -2.3(3)
C64 C60 C61 C62 178.3(2)
C64 C65 C66 C67 176.4(2)
C64 C65 C70 O70 2.5(3)
C64 C65 C70 C69 -177.5(2)
C65 C66 C67 C68 0.8(4)
C65 C66 C67 C71 -178.2(2)
C66 C65 C70 O70 179.2(2)
C66 C65 C70 C69 -0.8(4)
C66 C67 C68 O68 -178.9(2)
C66 C67 C68 C69 -0.4(4)
C66 C67 C71 C72 -107.4(3)
C66 C67 C71 C81 19.1(4)
C67 C68 C69 C70 -0.5(4)
C67 C71 C72 C73 31.2(3)
C67 C71 C72 C77 -152.8(2)
C68 C67 C71 C72 73.6(3)
C68 C67 C71 C81 -159.9(2)
C68 C69 C70 O70 -178.9(2)
C68 C69 C70 C65 1.1(4)
C70 C65 C66 C67 -0.2(4)
C71 C67 C68 O68 0.2(3)
C71 C67 C68 C69 178.6(2)
C71 C72 C73 C74 175.3(2)
C71 C72 C77 O77 0.7(4)
C71 C72 C77 C76 -176.2(2)
C72 C73 C74 C75 0.0(4)
C72 C73 C74 C78 -177.4(2)
C73 C72 C77 O77 177.0(2)
C73 C72 C77 C76 0.0(4)
C73 C74 C75 O75 180.0(2)
C73 C74 C75 C76 1.7(4)
C73 C74 C78 C51 -27.6(4)
C73 C74 C78 C82 99.9(3)
C74 C75 C76 C77 -2.5(4)
C75 C74 C78 C51 155.0(2)
C75 C74 C78 C82 -77.4(3)
C75 C76 C77 O77 -175.1(2)
C75 C76 C77 C72 1.6(4)
C77 O77 C97 C96 -69.1(4)
C77 O77 C97B C96B -138.3(13)
C77 C72 C73 C74 -0.8(4)
C78 C51 C52 C53 176.3(2)
C78 C51 C56 O56 3.1(3)
C78 C51 C56 C55 -175.9(2)
C78 C74 C75 O75 -2.6(4)
C78 C74 C75 C76 179.2(2)
C79 C57 C58 C59 -93.3(3)
C79 C57 C58 C63 83.0(3)
C80 C64 C65 C66 -20.0(3)
C80 C64 C65 C70 156.5(2)
C81 C71 C72 C73 -96.9(3)
C81 C71 C72 C77 79.1(3)
C83 O54 C54 C53 179.1(2)
C83 O54 C54 C55 -1.0(4)
C84 O61 C61 C60 -174.3(3)
C84 O61 C61 C62 5.0(4)
C85 O68 C68 C67 -161.1(3)
C85 O68 C68 C69 20.4(4)
C86 O75 C75 C74 139.9(3)
C86 O75 C75 C76 -41.9(4)
C87 O56 C56 C51 -179.4(2)
C87 O56 C56 C55 -0.4(4)
C88 O89 C90 C91 -125.2(3)
C88 O89 C90B C91B 178.4(9)
C90 O89 C88 C87 -83.5(4)
C90 O89 C90B C91B -120(3)
C90B O89 C88 C87 -60.6(10)
C90B O89 C90 C91 104.3(18)
C91 O92 C93 C94 131.8(3)
C91B O92B C93B C94B -70(2)
C93 O92 C91 C90 -177.0(3)
C93B O92B C91B C90B -170.2(14)
C94 O95 C96 C97 -171.3(3)
C94B O95B C96B C97B -93.7(18)
C96 O95 C94 C93 84.8(4)
C96B O95B C94B C93B 151.4(15)
C97 O77 C77 C72 141.3(3)
C97 O77 C77 C76 -41.8(4)
C97 O77 C97B C96B -26.9(9)
C97B O77 C77 C72 177.6(10)
C97B O77 C77 C76 -5.5(10)
C97B O77 C97 C96 -153.7(17)
